data_4127133
loop_
_publ_author_name
'Chakarawet, Khetpakorn'
'Bunting, Philip C.'
'Long, Jeffrey R.'

_publ_section_title
;
 Large Anisotropy Barrier in a Tetranuclear Single-Molecule Magnet
 Featuring Low-Coordinate Cobalt Centers.
;
_journal_name_full 'Journal of the American Chemical Society'
_journal_paper_doi 10.1021/jacs.7b13394
_journal_year 2018
_chemical_formula_moiety 'C48 H108 Co4 N4 P4, B C24 F20, 1.61(C6 H4 F2)'
_chemical_formula_sum 'C81.68 H114.45 B Co4 F23.23 N4 P4'
_chemical_formula_weight 1964.00
_chemical_name_common '[{Co(NPtBu3)}4][B(C6F5)4]'
_space_group_crystal_system triclinic
_space_group_IT_number 2
_space_group_name_Hall '-P 1'
_space_group_name_H-M_alt 'P -1'
_symmetry_space_group_name_Hall '-P 1'
_symmetry_space_group_name_H-M 'P -1'
_atom_sites_solution_hydrogens geom
_atom_sites_solution_primary 'intrinsic phasing'
_atom_sites_solution_secondary difmap
_audit_creation_date 2017-03-14
_audit_creation_method
;
Olex2 1.2
(compiled 2017.03.02 svn.r3394 for OlexSys, GUI svn.r5324)
;
_cell_angle_alpha 105.210(3)
_cell_angle_beta 98.201(3)
_cell_angle_gamma 90.612(3)
_cell_formula_units_Z 2
_cell_length_a 12.9197(7)
_cell_length_b 17.4852(9)
_cell_length_c 20.7494(11)
_cell_measurement_reflns_used 9546
_cell_measurement_temperature 100.0
_cell_measurement_theta_max 28.99
_cell_measurement_theta_min 2.57
_cell_volume 4471.2(4)
_computing_cell_refinement 'SAINT v8.34A (Bruker, 2013)'
_computing_data_collection 'Bruker APEX3'
_computing_data_reduction 'SAINT v8.34A (Bruker, 2013)'
_computing_molecular_graphics 'Olex2 (Dolomanov et al., 2009)'
_computing_publication_material 'Olex2 (Dolomanov et al., 2009)'
_computing_structure_refinement 'XL (Sheldrick, 2008)'
_computing_structure_solution 'XT (Sheldrick, 2015)'
_diffrn_ambient_temperature 100(2)
_diffrn_detector_area_resol_mean 10.42
_diffrn_measured_fraction_theta_full 0.998
_diffrn_measured_fraction_theta_max 0.998
_diffrn_measurement_device_type 'Bruker D8 with PHOTON 100 detector'
_diffrn_measurement_method '\f and \w shutterless scans'
_diffrn_radiation_monochromator 'silicon 111'
_diffrn_radiation_type synchrotron
_diffrn_radiation_wavelength 0.7749
_diffrn_reflns_av_R_equivalents 0.0342
_diffrn_reflns_av_unetI/netI 0.0361
_diffrn_reflns_Laue_measured_fraction_full 0.998
_diffrn_reflns_Laue_measured_fraction_max 0.998
_diffrn_reflns_limit_h_max 15
_diffrn_reflns_limit_h_min -15
_diffrn_reflns_limit_k_max 21
_diffrn_reflns_limit_k_min -21
_diffrn_reflns_limit_l_max 25
_diffrn_reflns_limit_l_min -25
_diffrn_reflns_number 59933
_diffrn_reflns_point_group_measured_fraction_full 0.998
_diffrn_reflns_point_group_measured_fraction_max 0.998
_diffrn_reflns_theta_full 27.706
_diffrn_reflns_theta_max 28.575
_diffrn_reflns_theta_min 2.128
_diffrn_source
;
Advanced Light Source, station 11.3.1
;
_diffrn_standards_number 0
_exptl_absorpt_coefficient_mu 1.124
_exptl_absorpt_correction_T_max 0.972
_exptl_absorpt_correction_T_min 0.887
_exptl_absorpt_correction_type multi-scan
_exptl_absorpt_process_details
;
SADABS-2014/5 (Bruker,2014/5) was used for absorption correction.
wR2(int) was 0.0769 before and 0.0458 after correction.
The Ratio of minimum to maximum transmission is 0.9125.
The \l/2 correction factor is Not present.
;
_exptl_crystal_colour 'dark green'
_exptl_crystal_colour_modifier dark
_exptl_crystal_colour_primary green
_exptl_crystal_density_diffrn 1.459
_exptl_crystal_density_method 'not measured'
_exptl_crystal_description block
_exptl_crystal_F_000 2029
_exptl_crystal_size_max 0.071
_exptl_crystal_size_mid 0.054
_exptl_crystal_size_min 0.025
_refine_diff_density_max 1.647
_refine_diff_density_min -0.800
_refine_diff_density_rms 0.085
_refine_ls_extinction_method none
_refine_ls_goodness_of_fit_ref 1.035
_refine_ls_hydrogen_treatment constr
_refine_ls_matrix_type full
_refine_ls_number_parameters 1254
_refine_ls_number_reflns 17562
_refine_ls_number_restraints 144
_refine_ls_restrained_S_all 1.037
_refine_ls_R_factor_all 0.0745
_refine_ls_R_factor_gt 0.0556
_refine_ls_shift/su_max 0.003
_refine_ls_shift/su_mean 0.000
_refine_ls_structure_factor_coef Fsqd
_refine_ls_weighting_details 'w=1/[\s^2^(Fo^2^)+(0.0803P)^2^+8.4610P] where P=(Fo^2^+2Fc^2^)/3'
_refine_ls_weighting_scheme calc
_refine_ls_wR_factor_gt 0.1509
_refine_ls_wR_factor_ref 0.1642
_reflns_Friedel_coverage 0.000
_reflns_number_gt 13518
_reflns_number_total 17562
_reflns_threshold_expression 'I > 2\s(I)'
_cod_data_source_file ja7b13394_si_002.cif
_cod_data_source_block kjc063s
_cod_database_code 4127133
_shelx_shelxl_version_number 2014/7
_shelx_space_group_comment
;
The symmetry employed for this shelxl refinement is uniquely defined
by the following loop, which should always be used as a source of
symmetry information in preference to the above space-group names.
They are only intended as comments.
;
_shelx_estimated_absorpt_t_max 0.972
_shelx_estimated_absorpt_t_min 0.924
_olex2_refinement_description
;
1. Fixed Uiso
 At 1.2 times of:
  All C(H) groups
 At 1.5 times of:
  All C(H,H,H) groups
2. Rigid body (RIGU) restrains
 C21, C22, C22A, C23, C23A, C24, C24A
 with sigma for 1-2 distances of 0.004 and sigma for 1-3 distances of 0.004
 C31, C32, C32A, C33, C33A, C34, C34A
 with sigma for 1-2 distances of 0.004 and sigma for 1-3 distances of 0.004
 C11, C12, C12A, C13, C13A, C14, C14A
 with sigma for 1-2 distances of 0.004 and sigma for 1-3 distances of 0.004
3. Others
 Sof(Co1A)=Sof(Co2A)=Sof(Co3A)=Sof(Co4A)=1-FVAR(1)
 Sof(Co1)=Sof(Co2)=Sof(Co3)=Sof(Co4)=FVAR(1)
 Sof(F2E)=Sof(H2D)=1-FVAR(2)
 Sof(F2D)=Sof(H6D)=FVAR(2)
 Sof(C22A)=Sof(H22D)=Sof(H22E)=Sof(H22F)=Sof(C23A)=Sof(H23D)=Sof(H23E)=
 Sof(H23F)=Sof(C24A)=Sof(H24D)=Sof(H24E)=Sof(H24F)=1-FVAR(3)
 Sof(C22)=Sof(H22A)=Sof(H22B)=Sof(H22C)=Sof(C23)=Sof(H23A)=Sof(H23B)=Sof(H23C)=
 Sof(C24)=Sof(H24A)=Sof(H24B)=Sof(H24C)=FVAR(3)
 Sof(F7D)=Sof(F8D)=Sof(C9D)=Sof(H9D)=Sof(C10D)=Sof(H10J)=Sof(C11D)=Sof(H11J)=
 Sof(C12D)=Sof(H12P)=Sof(C7D)=Sof(C8D)=FVAR(4)
 Sof(C32A)=Sof(H32D)=Sof(H32E)=Sof(H32F)=Sof(C33A)=Sof(H33D)=Sof(H33E)=
 Sof(H33F)=Sof(C34A)=Sof(H34D)=Sof(H34E)=Sof(H34F)=1-FVAR(5)
 Sof(C32)=Sof(H32A)=Sof(H32B)=Sof(H32C)=Sof(C33)=Sof(H33A)=Sof(H33B)=Sof(H33C)=
 Sof(C34)=Sof(H34A)=Sof(H34B)=Sof(H34C)=FVAR(5)
 Sof(C12A)=Sof(H12M)=Sof(H12N)=Sof(H12O)=Sof(C13A)=Sof(H13D)=Sof(H13E)=
 Sof(H13F)=Sof(C14A)=Sof(H14D)=Sof(H14E)=Sof(H14F)=1-FVAR(6)
 Sof(C12)=Sof(H12J)=Sof(H12K)=Sof(H12L)=Sof(C13)=Sof(H13A)=Sof(H13B)=Sof(H13C)=
 Sof(C14)=Sof(H14A)=Sof(H14B)=Sof(H14C)=FVAR(6)
4.a Me refined with riding coordinates:
 C123(H12D,H12E,H12F)
4.b Aromatic/amide H refined with riding coordinates:
 C9D(H9D), C10D(H10J), C11D(H11J), C12D(H12P), C2D(H2D), C3D(H3D), C4D(H4D),
 C5D(H5D), C6D(H6D)
4.c Fitted hexagon refined as free rotating group:
 C9D(C10D,C11D,C12D,C7D,C8D)
4.d Idealised Me refined as rotating group:
 C42(H42A,H42B,H42C), C43(H43A,H43B,H43C), C44(H44A,H44B,H44C), C52(H52A,H52B,
 H52C), C53(H53A,H53B,H53C), C54(H54A,H54B,H54C), C62(H62A,H62B,H62C), C63(H63A,
 H63B,H63C), C64(H64A,H64B,H64C), C72(H72A,H72B,H72C), C73(H73A,H73B,H73C),
 C74(H74A,H74B,H74C), C82(H82A,H82B,H82C), C83(H83A,H83B,H83C), C84(H84A,H84B,
 H84C), C92(H92A,H92B,H92C), C93(H93A,H93B,H93C), C94(H94A,H94B,H94C),
 C102(H10A,H10B,H10C), C103(H10D,H10E,H10F), C104(H10G,H10H,H10I), C112(H11A,
 H11B,H11C), C113(H11D,H11E,H11F), C114(H11G,H11H,H11I), C122(H12A,H12B,H12C),
 C124(H12G,H12H,H12I), C12(H12J,H12K,H12L), C13(H13A,H13B,H13C), C14(H14A,H14B,
 H14C), C22(H22A,H22B,H22C), C23(H23A,H23B,H23C), C24(H24A,H24B,H24C), C32(H32A,
 H32B,H32C), C33(H33A,H33B,H33C), C34(H34A,H34B,H34C), C12A(H12M,H12N,H12O),
 C13A(H13D,H13E,H13F), C14A(H14D,H14E,H14F), C22A(H22D,H22E,H22F), C23A(H23D,
 H23E,H23F), C24A(H24D,H24E,H24F), C32A(H32D,H32E,H32F), C33A(H33D,H33E,H33F),
 C34A(H34D,H34E,H34F)
;
_olex2_submission_special_instructions 'No special instructions were received'

loop_
_space_group_symop_operation_xyz
'x, y, z'
'-x, -y, -z'

loop_
_atom_site_label
_atom_site_type_symbol
_atom_site_fract_x
_atom_site_fract_y
_atom_site_fract_z
_atom_site_U_iso_or_equiv
_atom_site_adp_type
_atom_site_occupancy
_atom_site_site_symmetry_order
_atom_site_calc_flag
_atom_site_refinement_flags_posn
_atom_site_refinement_flags_adp
_atom_site_refinement_flags_occupancy
_atom_site_disorder_assembly
_atom_site_disorder_group
Co1 Co -0.02387(19) 0.20753(6) 0.78470(4) 0.0207(3) Uani 0.739(7) 1 d . . P A 1
Co2 Co 0.09686(8) 0.27888(14) 0.74602(6) 0.0294(3) Uani 0.739(7) 1 d . . P A 1
Co3 Co 0.17908(18) 0.18016(6) 0.79257(5) 0.0258(3) Uani 0.739(7) 1 d . . P A 1
Co4 Co 0.05596(9) 0.10851(12) 0.82976(7) 0.0277(3) Uani 0.739(7) 1 d . . P A 1
Co1A Co -0.0704(6) 0.21669(19) 0.78406(13) 0.0275(9) Uani 0.261(7) 1 d . . P A 2
Co2A Co 0.0898(2) 0.2498(4) 0.7577(2) 0.0286(10) Uani 0.261(7) 1 d . . P A 2
Co3A Co 0.2231(6) 0.1739(2) 0.79346(18) 0.0389(9) Uani 0.261(7) 1 d . . P A 2
Co4A Co 0.0601(3) 0.1356(4) 0.8179(2) 0.0323(10) Uani 0.261(7) 1 d . . P A 2
P1 P -0.11280(6) 0.24860(5) 0.64058(4) 0.02234(18) Uani 1 1 d . . . . .
P2 P 0.31166(7) 0.35250(6) 0.83188(6) 0.0384(2) Uani 1 1 d . . . . .
P3 P 0.22216(7) -0.00979(5) 0.76713(4) 0.0270(2) Uani 1 1 d . . . . .
P4 P -0.11789(6) 0.18174(5) 0.91816(4) 0.02067(17) Uani 1 1 d . . . . .
N1 N -0.0431(2) 0.25244(17) 0.71032(14) 0.0253(6) Uani 1 1 d . . . . .
N2 N 0.2308(2) 0.28220(19) 0.79380(18) 0.0403(8) Uani 1 1 d . . . . .
N3 N 0.1763(2) 0.07334(17) 0.79631(15) 0.0303(6) Uani 1 1 d . . . . .
N4 N -0.0569(2) 0.16882(17) 0.85593(14) 0.0256(6) Uani 1 1 d . . . . .
C11 C -0.2067(3) 0.1580(2) 0.61612(19) 0.0351(8) Uani 1 1 d . U . . .
C21 C -0.1898(3) 0.3411(2) 0.64957(17) 0.0320(8) Uani 1 1 d . U . . .
C31 C -0.0272(3) 0.2418(2) 0.57252(18) 0.0338(8) Uani 1 1 d . U . . .
C41 C 0.2485(4) 0.4492(3) 0.8466(3) 0.0612(14) Uani 1 1 d . . . . .
C42 C 0.1814(4) 0.4563(4) 0.9050(3) 0.084(2) Uani 1 1 d . . . . .
H42A H 0.1405 0.4064 0.8975 0.126 Uiso 1 1 calc GR . . . .
H42B H 0.1340 0.4997 0.9055 0.126 Uiso 1 1 calc GR . . . .
H42C H 0.2279 0.4671 0.9483 0.126 Uiso 1 1 calc GR . . . .
C43 C 0.1685(4) 0.4500(3) 0.7836(3) 0.0694(15) Uani 1 1 d . . . . .
H43A H 0.2042 0.4398 0.7437 0.104 Uiso 1 1 calc GR . . . .
H43B H 0.1377 0.5019 0.7904 0.104 Uiso 1 1 calc GR . . . .
H43C H 0.1131 0.4087 0.7768 0.104 Uiso 1 1 calc GR . . . .
C44 C 0.3242(4) 0.5227(3) 0.8629(3) 0.0695(16) Uani 1 1 d . . . . .
H44A H 0.3799 0.5203 0.8996 0.104 Uiso 1 1 calc GR . . . .
H44B H 0.2858 0.5709 0.8769 0.104 Uiso 1 1 calc GR . . . .
H44C H 0.3551 0.5238 0.8226 0.104 Uiso 1 1 calc GR . . . .
C51 C 0.4225(4) 0.3480(3) 0.7828(3) 0.0597(13) Uani 1 1 d . . . . .
C52 C 0.3779(5) 0.3828(4) 0.7188(3) 0.0813(18) Uani 1 1 d . . . . .
H52A H 0.3131 0.3529 0.6945 0.122 Uiso 1 1 calc GR . . . .
H52B H 0.4302 0.3774 0.6882 0.122 Uiso 1 1 calc GR . . . .
H52C H 0.3636 0.4389 0.7353 0.122 Uiso 1 1 calc GR . . . .
C53 C 0.5194(3) 0.4000(3) 0.8168(3) 0.0591(13) Uani 1 1 d . . . . .
H53A H 0.5000 0.4550 0.8328 0.089 Uiso 1 1 calc GR . . . .
H53B H 0.5685 0.3969 0.7844 0.089 Uiso 1 1 calc GR . . . .
H53C H 0.5527 0.3817 0.8552 0.089 Uiso 1 1 calc GR . . . .
C54 C 0.4467(5) 0.2666(3) 0.7493(4) 0.099(3) Uani 1 1 d . . . . .
H54A H 0.4782 0.2406 0.7833 0.149 Uiso 1 1 calc GR . . . .
H54B H 0.4959 0.2680 0.7178 0.149 Uiso 1 1 calc GR . . . .
H54C H 0.3820 0.2369 0.7245 0.149 Uiso 1 1 calc GR . . . .
C61 C 0.3713(4) 0.3386(3) 0.9193(3) 0.0691(15) Uani 1 1 d . . . . .
C62 C 0.4334(5) 0.4113(4) 0.9661(3) 0.085(2) Uani 1 1 d . . . . .
H62A H 0.4937 0.4232 0.9459 0.128 Uiso 1 1 calc GR . . . .
H62B H 0.4580 0.4009 1.0098 0.128 Uiso 1 1 calc GR . . . .
H62C H 0.3885 0.4567 0.9728 0.128 Uiso 1 1 calc GR . . . .
C63 C 0.4476(5) 0.2686(4) 0.9068(4) 0.099(2) Uani 1 1 d . . . . .
H63A H 0.4101 0.2214 0.8754 0.148 Uiso 1 1 calc GR . . . .
H63B H 0.4735 0.2570 0.9497 0.148 Uiso 1 1 calc GR . . . .
H63C H 0.5068 0.2839 0.8873 0.148 Uiso 1 1 calc GR . . . .
C64 C 0.2882(5) 0.3110(4) 0.9514(3) 0.087(2) Uani 1 1 d . . . . .
H64A H 0.2401 0.3536 0.9637 0.130 Uiso 1 1 calc GR . . . .
H64B H 0.3200 0.2966 0.9921 0.130 Uiso 1 1 calc GR . . . .
H64C H 0.2495 0.2646 0.9196 0.130 Uiso 1 1 calc GR . . . .
C71 C 0.2606(4) -0.0149(3) 0.68140(19) 0.0484(12) Uani 1 1 d . . . . .
C72 C 0.1691(5) 0.0144(3) 0.6391(2) 0.0688(16) Uani 1 1 d . . . . .
H72A H 0.1081 -0.0227 0.6302 0.103 Uiso 1 1 calc GR . . . .
H72B H 0.1899 0.0173 0.5962 0.103 Uiso 1 1 calc GR . . . .
H72C H 0.1512 0.0671 0.6641 0.103 Uiso 1 1 calc GR . . . .
C73 C 0.3544(4) 0.0415(3) 0.6886(2) 0.0632(14) Uani 1 1 d . . . . .
H73A H 0.3420 0.0938 0.7173 0.095 Uiso 1 1 calc GR . . . .
H73B H 0.3645 0.0464 0.6439 0.095 Uiso 1 1 calc GR . . . .
H73C H 0.4172 0.0208 0.7092 0.095 Uiso 1 1 calc GR . . . .
C74 C 0.2859(5) -0.0985(3) 0.6422(2) 0.079(2) Uani 1 1 d . . . . .
H74A H 0.3429 -0.1181 0.6691 0.118 Uiso 1 1 calc GR . . . .
H74B H 0.3072 -0.0963 0.5993 0.118 Uiso 1 1 calc GR . . . .
H74C H 0.2235 -0.1343 0.6334 0.118 Uiso 1 1 calc GR . . . .
C81 C 0.3447(3) -0.0197(2) 0.82622(18) 0.0394(9) Uani 1 1 d . . . . .
C82 C 0.4042(3) 0.0619(3) 0.8502(2) 0.0516(11) Uani 1 1 d . . . . .
H82A H 0.4240 0.0770 0.8112 0.077 Uiso 1 1 calc GR . . . .
H82B H 0.4674 0.0591 0.8817 0.077 Uiso 1 1 calc GR . . . .
H82C H 0.3591 0.1016 0.8730 0.077 Uiso 1 1 calc GR . . . .
C83 C 0.4194(4) -0.0818(3) 0.7967(2) 0.0515(12) Uani 1 1 d . . . . .
H83A H 0.3822 -0.1340 0.7806 0.077 Uiso 1 1 calc GR . . . .
H83B H 0.4784 -0.0833 0.8317 0.077 Uiso 1 1 calc GR . . . .
H83C H 0.4456 -0.0679 0.7590 0.077 Uiso 1 1 calc GR . . . .
C84 C 0.3160(4) -0.0345(3) 0.89138(19) 0.0500(11) Uani 1 1 d . . . . .
H84A H 0.2613 0.0009 0.9072 0.075 Uiso 1 1 calc GR . . . .
H84B H 0.3781 -0.0242 0.9261 0.075 Uiso 1 1 calc GR . . . .
H84C H 0.2902 -0.0898 0.8824 0.075 Uiso 1 1 calc GR . . . .
C91 C 0.1266(4) -0.0939(3) 0.7627(3) 0.0623(14) Uani 1 1 d . . . . .
C92 C 0.1758(5) -0.1753(3) 0.7555(3) 0.0779(17) Uani 1 1 d . . . . .
H92A H 0.2031 -0.1913 0.7125 0.117 Uiso 1 1 calc GR . . . .
H92B H 0.1225 -0.2150 0.7567 0.117 Uiso 1 1 calc GR . . . .
H92C H 0.2332 -0.1713 0.7929 0.117 Uiso 1 1 calc GR . . . .
C93 C 0.0729(4) -0.0756(4) 0.8250(4) 0.084(2) Uani 1 1 d . . . . .
H93A H 0.1252 -0.0708 0.8652 0.127 Uiso 1 1 calc GR . . . .
H93B H 0.0212 -0.1185 0.8212 0.127 Uiso 1 1 calc GR . . . .
H93C H 0.0377 -0.0256 0.8289 0.127 Uiso 1 1 calc GR . . . .
C94 C 0.0404(5) -0.1013(4) 0.7036(4) 0.093(2) Uani 1 1 d . . . . .
H94A H 0.0173 -0.0484 0.7024 0.140 Uiso 1 1 calc GR . . . .
H94B H -0.0187 -0.1338 0.7085 0.140 Uiso 1 1 calc GR . . . .
H94C H 0.0668 -0.1266 0.6614 0.140 Uiso 1 1 calc GR . . . .
C101 C -0.0251(3) 0.1818(2) 0.99750(17) 0.0293(7) Uani 1 1 d . . . . .
C102 C 0.0744(3) 0.2312(2) 1.0006(2) 0.0420(9) Uani 1 1 d . . . . .
H10A H 0.1064 0.2094 0.9600 0.063 Uiso 1 1 calc GR . . . .
H10B H 0.1238 0.2296 1.0407 0.063 Uiso 1 1 calc GR . . . .
H10C H 0.0570 0.2862 1.0031 0.063 Uiso 1 1 calc GR . . . .
C103 C 0.0087(3) 0.0982(2) 0.9960(2) 0.0438(10) Uani 1 1 d . . . . .
H10D H -0.0517 0.0653 0.9984 0.066 Uiso 1 1 calc GR . . . .
H10E H 0.0630 0.1004 1.0347 0.066 Uiso 1 1 calc GR . . . .
H10F H 0.0366 0.0753 0.9540 0.066 Uiso 1 1 calc GR . . . .
C104 C -0.0711(4) 0.2154(3) 1.0638(2) 0.0472(10) Uani 1 1 d . . . . .
H10G H -0.0855 0.2714 1.0687 0.071 Uiso 1 1 calc GR . . . .
H10H H -0.0206 0.2106 1.1024 0.071 Uiso 1 1 calc GR . . . .
H10I H -0.1363 0.1853 1.0623 0.071 Uiso 1 1 calc GR . . . .
C111 C -0.2216(3) 0.0987(2) 0.89970(17) 0.0282(7) Uani 1 1 d . . . . .
C112 C -0.1738(3) 0.0202(2) 0.8677(2) 0.0375(9) Uani 1 1 d . . . . .
H11A H -0.1462 0.0244 0.8271 0.056 Uiso 1 1 calc GR . . . .
H11B H -0.2278 -0.0230 0.8555 0.056 Uiso 1 1 calc GR . . . .
H11C H -0.1168 0.0092 0.9001 0.056 Uiso 1 1 calc GR . . . .
C113 C -0.2683(3) 0.0886(3) 0.9610(2) 0.0475(10) Uani 1 1 d . . . . .
H11D H -0.2138 0.0730 0.9924 0.071 Uiso 1 1 calc GR . . . .
H11E H -0.3251 0.0475 0.9460 0.071 Uiso 1 1 calc GR . . . .
H11F H -0.2958 0.1389 0.9839 0.071 Uiso 1 1 calc GR . . . .
C114 C -0.3104(3) 0.1089(3) 0.8458(2) 0.0453(10) Uani 1 1 d . . . . .
H11G H -0.3524 0.1530 0.8655 0.068 Uiso 1 1 calc GR . . . .
H11H H -0.3549 0.0600 0.8292 0.068 Uiso 1 1 calc GR . . . .
H11I H -0.2808 0.1204 0.8082 0.068 Uiso 1 1 calc GR . . . .
C121 C -0.1817(3) 0.2806(2) 0.93162(17) 0.0285(7) Uani 1 1 d . . . . .
C122 C -0.2678(4) 0.2906(3) 0.9771(2) 0.0466(10) Uani 1 1 d . . . . .
H12A H -0.3229 0.2487 0.9574 0.070 Uiso 1 1 calc GR . . . .
H12B H -0.2977 0.3426 0.9805 0.070 Uiso 1 1 calc GR . . . .
H12C H -0.2375 0.2870 1.0222 0.070 Uiso 1 1 calc GR . . . .
C123 C -0.2319(3) 0.2909(2) 0.8628(2) 0.0414(9) Uani 1 1 d . . . . .
H12D H -0.2858 0.2484 0.8416 0.062 Uiso 1 1 calc R . . . .
H12E H -0.2637 0.3424 0.8693 0.062 Uiso 1 1 calc R . . . .
H12F H -0.1780 0.2883 0.8336 0.062 Uiso 1 1 calc R . . . .
C124 C -0.0996(3) 0.3488(2) 0.9603(2) 0.0436(10) Uani 1 1 d . . . . .
H12G H -0.0751 0.3523 1.0079 0.065 Uiso 1 1 calc GR . . . .
H12H H -0.1305 0.3986 0.9564 0.065 Uiso 1 1 calc GR . . . .
H12I H -0.0404 0.3392 0.9349 0.065 Uiso 1 1 calc GR . . . .
C12 C -0.2576(7) 0.1357(5) 0.5430(3) 0.042(2) Uani 0.663(17) 1 d . U P B 1
H12J H -0.2916 0.1817 0.5324 0.062 Uiso 0.663(17) 1 calc GR . P B 1
H12K H -0.3101 0.0921 0.5354 0.062 Uiso 0.663(17) 1 calc GR . P B 1
H12L H -0.2042 0.1189 0.5138 0.062 Uiso 0.663(17) 1 calc GR . P B 1
C13 C -0.2901(9) 0.1682(7) 0.6616(5) 0.050(2) Uani 0.663(17) 1 d . U P B 1
H13A H -0.2569 0.1846 0.7089 0.074 Uiso 0.663(17) 1 calc GR . P B 1
H13B H -0.3303 0.1178 0.6530 0.074 Uiso 0.663(17) 1 calc GR . P B 1
H13C H -0.3371 0.2089 0.6522 0.074 Uiso 0.663(17) 1 calc GR . P B 1
C14 C -0.1427(6) 0.0860(4) 0.6293(5) 0.0413(19) Uani 0.663(17) 1 d . U P B 1
H14A H -0.0880 0.0757 0.6004 0.062 Uiso 0.663(17) 1 calc GR . P B 1
H14B H -0.1899 0.0388 0.6191 0.062 Uiso 0.663(17) 1 calc GR . P B 1
H14C H -0.1104 0.0988 0.6768 0.062 Uiso 0.663(17) 1 calc GR . P B 1
C22 C -0.2272(6) 0.3591(4) 0.7196(3) 0.0394(18) Uani 0.667(11) 1 d . U P C 1
H22A H -0.2756 0.3161 0.7206 0.059 Uiso 0.667(11) 1 calc GR . P C 1
H22B H -0.2630 0.4092 0.7276 0.059 Uiso 0.667(11) 1 calc GR . P C 1
H22C H -0.1666 0.3637 0.7549 0.059 Uiso 0.667(11) 1 calc GR . P C 1
C23 C -0.2839(6) 0.3346(4) 0.5952(3) 0.0426(19) Uani 0.667(11) 1 d . U P C 1
H23A H -0.2607 0.3225 0.5508 0.064 Uiso 0.667(11) 1 calc GR . P C 1
H23B H -0.3188 0.3850 0.6031 0.064 Uiso 0.667(11) 1 calc GR . P C 1
H23C H -0.3329 0.2921 0.5965 0.064 Uiso 0.667(11) 1 calc GR . P C 1
C24 C -0.1184(6) 0.4125(4) 0.6527(4) 0.0436(17) Uani 0.667(11) 1 d . U P C 1
H24A H -0.0540 0.4129 0.6841 0.065 Uiso 0.667(11) 1 calc GR . P C 1
H24B H -0.1545 0.4615 0.6683 0.065 Uiso 0.667(11) 1 calc GR . P C 1
H24C H -0.1009 0.4091 0.6076 0.065 Uiso 0.667(11) 1 calc GR . P C 1
C32 C 0.0703(6) 0.2997(5) 0.6013(4) 0.0438(19) Uani 0.696(14) 1 d . U P D 1
H32A H 0.0477 0.3534 0.6196 0.066 Uiso 0.696(14) 1 calc GR . P D 1
H32B H 0.1116 0.2998 0.5652 0.066 Uiso 0.696(14) 1 calc GR . P D 1
H32C H 0.1133 0.2826 0.6374 0.066 Uiso 0.696(14) 1 calc GR . P D 1
C33 C -0.0824(5) 0.2631(6) 0.5086(3) 0.0416(19) Uani 0.696(14) 1 d . U P D 1
H33A H -0.1478 0.2307 0.4913 0.062 Uiso 0.696(14) 1 calc GR . P D 1
H33B H -0.0364 0.2527 0.4739 0.062 Uiso 0.696(14) 1 calc GR . P D 1
H33C H -0.0978 0.3194 0.5201 0.062 Uiso 0.696(14) 1 calc GR . P D 1
C34 C 0.0167(7) 0.1607(5) 0.5511(5) 0.0454(19) Uani 0.696(14) 1 d . U P D 1
H34A H 0.0463 0.1443 0.5913 0.068 Uiso 0.696(14) 1 calc GR . P D 1
H34B H 0.0717 0.1630 0.5236 0.068 Uiso 0.696(14) 1 calc GR . P D 1
H34C H -0.0394 0.1223 0.5246 0.068 Uiso 0.696(14) 1 calc GR . P D 1
C12A C -0.3038(14) 0.1616(9) 0.5582(8) 0.042(4) Uani 0.337(17) 1 d . U P B 2
H12M H -0.3477 0.2052 0.5759 0.063 Uiso 0.337(17) 1 calc GR . P B 2
H12N H -0.3456 0.1113 0.5448 0.063 Uiso 0.337(17) 1 calc GR . P B 2
H12O H -0.2767 0.1704 0.5188 0.063 Uiso 0.337(17) 1 calc GR . P B 2
C13A C -0.2612(15) 0.1552(13) 0.6785(10) 0.043(4) Uani 0.337(17) 1 d . U P B 2
H13D H -0.2079 0.1519 0.7162 0.065 Uiso 0.337(17) 1 calc GR . P B 2
H13E H -0.3099 0.1086 0.6663 0.065 Uiso 0.337(17) 1 calc GR . P B 2
H13F H -0.2997 0.2034 0.6920 0.065 Uiso 0.337(17) 1 calc GR . P B 2
C14A C -0.1540(12) 0.0806(8) 0.5936(12) 0.045(4) Uani 0.337(17) 1 d . U P B 2
H14D H -0.1269 0.0785 0.5515 0.067 Uiso 0.337(17) 1 calc GR . P B 2
H14E H -0.2050 0.0361 0.5862 0.067 Uiso 0.337(17) 1 calc GR . P B 2
H14F H -0.0961 0.0771 0.6286 0.067 Uiso 0.337(17) 1 calc GR . P B 2
C22A C -0.2837(11) 0.3376(8) 0.6871(7) 0.036(3) Uani 0.333(11) 1 d . U P C 2
H22D H -0.3363 0.2975 0.6586 0.055 Uiso 0.333(11) 1 calc GR . P C 2
H22E H -0.3147 0.3896 0.6972 0.055 Uiso 0.333(11) 1 calc GR . P C 2
H22F H -0.2599 0.3237 0.7294 0.055 Uiso 0.333(11) 1 calc GR . P C 2
C23A C -0.2388(13) 0.3582(9) 0.5797(7) 0.040(3) Uani 0.333(11) 1 d . U P C 2
H23D H -0.1822 0.3697 0.5563 0.059 Uiso 0.333(11) 1 calc GR . P C 2
H23E H -0.2830 0.4039 0.5887 0.059 Uiso 0.333(11) 1 calc GR . P C 2
H23F H -0.2812 0.3115 0.5512 0.059 Uiso 0.333(11) 1 calc GR . P C 2
C24A C -0.1189(12) 0.4129(8) 0.6887(9) 0.043(3) Uani 0.333(11) 1 d . U P C 2
H24D H -0.0894 0.4059 0.7328 0.065 Uiso 0.333(11) 1 calc GR . P C 2
H24E H -0.1595 0.4606 0.6950 0.065 Uiso 0.333(11) 1 calc GR . P C 2
H24F H -0.0620 0.4185 0.6634 0.065 Uiso 0.333(11) 1 calc GR . P C 2
C32A C 0.0291(15) 0.3203(10) 0.5835(9) 0.043(4) Uani 0.304(14) 1 d . U P D 2
H32D H -0.0208 0.3586 0.5725 0.064 Uiso 0.304(14) 1 calc GR . P D 2
H32E H 0.0833 0.3145 0.5542 0.064 Uiso 0.304(14) 1 calc GR . P D 2
H32F H 0.0616 0.3394 0.6308 0.064 Uiso 0.304(14) 1 calc GR . P D 2
C33A C -0.0871(13) 0.2126(13) 0.4995(7) 0.044(4) Uani 0.304(14) 1 d . U P D 2
H33D H -0.1109 0.1569 0.4905 0.065 Uiso 0.304(14) 1 calc GR . P D 2
H33E H -0.0404 0.2176 0.4673 0.065 Uiso 0.304(14) 1 calc GR . P D 2
H33F H -0.1477 0.2448 0.4944 0.065 Uiso 0.304(14) 1 calc GR . P D 2
C34A C 0.0545(15) 0.1772(11) 0.5798(10) 0.041(4) Uani 0.304(14) 1 d . U P D 2
H34D H 0.0896 0.1893 0.6267 0.061 Uiso 0.304(14) 1 calc GR . P D 2
H34E H 0.1066 0.1775 0.5499 0.061 Uiso 0.304(14) 1 calc GR . P D 2
H34F H 0.0182 0.1248 0.5674 0.061 Uiso 0.304(14) 1 calc GR . P D 2
F12 F 0.46721(14) 0.75761(11) 0.68692(9) 0.0266(4) Uani 1 1 d . . . . .
F13 F 0.32414(17) 0.68668(14) 0.58310(12) 0.0468(6) Uani 1 1 d . . . . .
F14 F 0.3371(3) 0.52932(19) 0.51835(18) 0.0913(12) Uani 1 1 d . . . . .
F15 F 0.4908(3) 0.44601(16) 0.5689(2) 0.0954(13) Uani 1 1 d . . . . .
F16 F 0.6328(2) 0.51567(13) 0.67310(14) 0.0598(8) Uani 1 1 d . . . . .
F22 F 0.76771(17) 0.63237(14) 0.63835(11) 0.0462(6) Uani 1 1 d . . . . .
F23 F 0.8527(2) 0.7100(2) 0.56283(12) 0.0674(8) Uani 1 1 d . . . . .
F24 F 0.8348(2) 0.8696(2) 0.58446(13) 0.0652(8) Uani 1 1 d . . . . .
F25 F 0.7262(2) 0.94803(14) 0.68269(12) 0.0499(6) Uani 1 1 d . . . . .
F26 F 0.64054(15) 0.87251(11) 0.75779(9) 0.0266(4) Uani 1 1 d . . . . .
F32 F 0.89210(15) 0.69936(14) 0.76322(11) 0.0410(5) Uani 1 1 d . . . . .
F33 F 1.01323(18) 0.61518(15) 0.82830(14) 0.0576(7) Uani 1 1 d . . . . .
F34 F 0.9312(2) 0.51661(16) 0.89172(17) 0.0722(9) Uani 1 1 d . . . . .
F35 F 0.7203(2) 0.50068(15) 0.88391(17) 0.0706(9) Uani 1 1 d . . . . .
F36 F 0.59405(17) 0.57711(13) 0.81135(13) 0.0460(6) Uani 1 1 d . . . . .
F42 F 0.76627(14) 0.81416(11) 0.85337(9) 0.0267(4) Uani 1 1 d . . . . .
F43 F 0.70806(19) 0.89379(14) 0.96909(10) 0.0448(6) Uani 1 1 d . . . . .
F44 F 0.5107(2) 0.87037(18) 0.99488(12) 0.0593(7) Uani 1 1 d . . . . .
F45 F 0.37541(19) 0.76212(17) 0.90255(13) 0.0538(7) Uani 1 1 d . . . . .
F46 F 0.43135(15) 0.68193(12) 0.78777(11) 0.0358(5) Uani 1 1 d . . . . .
C11B C 0.5578(3) 0.6410(2) 0.68641(18) 0.0278(7) Uani 1 1 d . . . . .
C12B C 0.4760(3) 0.6795(2) 0.65935(17) 0.0272(7) Uani 1 1 d . . . . .
C13B C 0.4012(3) 0.6444(2) 0.6052(2) 0.0390(9) Uani 1 1 d . . . . .
C14B C 0.4066(3) 0.5649(3) 0.5734(3) 0.0584(13) Uani 1 1 d . . . . .
C15B C 0.4843(4) 0.5242(3) 0.5981(3) 0.0613(14) Uani 1 1 d . . . . .
C16B C 0.5576(3) 0.5617(2) 0.6533(2) 0.0439(10) Uani 1 1 d . . . . .
C21B C 0.7027(2) 0.7485(2) 0.70432(16) 0.0245(7) Uani 1 1 d . . . . .
C22B C 0.7567(3) 0.7118(2) 0.65173(18) 0.0338(8) Uani 1 1 d . . . . .
C23B C 0.8005(3) 0.7507(3) 0.61215(18) 0.0443(11) Uani 1 1 d . . . . .
C24B C 0.7915(3) 0.8299(3) 0.62248(19) 0.0450(11) Uani 1 1 d . . . . .
C25B C 0.7381(3) 0.8699(2) 0.67244(19) 0.0357(8) Uani 1 1 d . . . . .
C26B C 0.6942(2) 0.8282(2) 0.71135(16) 0.0254(7) Uani 1 1 d . . . . .
C31B C 0.7343(3) 0.64042(19) 0.78045(18) 0.0293(8) Uani 1 1 d . . . . .
C32B C 0.8429(3) 0.6480(2) 0.78889(19) 0.0339(8) Uani 1 1 d . . . . .
C33B C 0.9084(3) 0.6062(2) 0.8242(2) 0.0430(10) Uani 1 1 d . . . . .
C34B C 0.8681(3) 0.5566(2) 0.8561(2) 0.0497(12) Uani 1 1 d . . . . .
C35B C 0.7613(4) 0.5481(2) 0.8515(3) 0.0496(11) Uani 1 1 d . . . . .
C36B C 0.6983(3) 0.5885(2) 0.8140(2) 0.0381(9) Uani 1 1 d . . . . .
C41B C 0.6021(2) 0.74510(18) 0.81287(16) 0.0207(6) Uani 1 1 d . . . . .
C42B C 0.6673(2) 0.79979(19) 0.86276(16) 0.0230(7) Uani 1 1 d . . . . .
C43B C 0.6396(3) 0.8415(2) 0.92325(17) 0.0314(8) Uani 1 1 d . . . . .
C44B C 0.5409(3) 0.8292(3) 0.93660(18) 0.0393(9) Uani 1 1 d . . . . .
C45B C 0.4732(3) 0.7750(2) 0.89016(19) 0.0362(9) Uani 1 1 d . . . . .
C46B C 0.5040(3) 0.7340(2) 0.82967(17) 0.0277(7) Uani 1 1 d . . . . .
B1 B 0.6491(3) 0.6935(2) 0.74576(19) 0.0229(7) Uani 1 1 d . . . . .
F7D F 0.2607(4) 0.4436(3) 0.5928(3) 0.0793(17) Uani 0.612(5) 1 d . . P . .
F8D F 0.0642(6) 0.4499(4) 0.5332(4) 0.118(3) Uani 0.612(5) 1 d . . P . .
C9D C 0.0400(4) 0.5658(4) 0.6104(4) 0.112(5) Uani 0.612(5) 1 d . . P . .
H9D H -0.0289 0.5680 0.5879 0.134 Uiso 0.612(5) 1 calc R . P . .
C10D C 0.0774(5) 0.6233(3) 0.6698(4) 0.083(4) Uani 0.612(5) 1 d G . P . .
H10J H 0.0342 0.6647 0.6879 0.100 Uiso 0.612(5) 1 calc R . P . .
C11D C 0.1782(6) 0.6201(3) 0.7028(3) 0.094(4) Uani 0.612(5) 1 d G . P . .
H11J H 0.2038 0.6594 0.7434 0.112 Uiso 0.612(5) 1 calc R . P . .
C12D C 0.2415(4) 0.5596(3) 0.6763(3) 0.083(3) Uani 0.612(5) 1 d G . P . .
H12P H 0.3103 0.5575 0.6988 0.100 Uiso 0.612(5) 1 calc R . P . .
C7D C 0.2040(5) 0.5022(3) 0.6169(3) 0.067(3) Uani 0.612(5) 1 d G . P . .
C8D C 0.1032(5) 0.5053(4) 0.5840(3) 0.083(3) Uani 0.612(5) 1 d G . P . .
F1D F 0.6418(3) 0.9503(2) 0.47978(17) 0.0922(12) Uani 1 1 d . . . . .
F2D F 0.5291(4) 0.9523(3) 0.5741(2) 0.0730(18) Uani 0.645(8) 1 d . . P E 1
F2E F 0.7065(7) 0.8183(5) 0.4112(4) 0.073(3) Uani 0.355(8) 1 d . . P E 2
C1D C 0.6124(4) 0.8806(3) 0.4898(2) 0.0536(12) Uani 1 1 d . . . . .
C2D C 0.5495(4) 0.8805(3) 0.5371(2) 0.0515(11) Uani 1 1 d . . . . .
H2D H 0.5263 0.9292 0.5622 0.062 Uiso 0.355(8) 1 calc R . P E 2
C3D C 0.5194(3) 0.8105(3) 0.5486(2) 0.0443(10) Uani 1 1 d . . . . .
H3D H 0.4753 0.8104 0.5815 0.053 Uiso 1 1 calc R . . . .
C4D C 0.5535(3) 0.7407(3) 0.5123(2) 0.0454(10) Uani 1 1 d . . . . .
H4D H 0.5334 0.6919 0.5202 0.054 Uiso 1 1 calc R . . . .
C5D C 0.6169(4) 0.7411(3) 0.4644(2) 0.0521(11) Uani 1 1 d . . . . .
H5D H 0.6405 0.6927 0.4392 0.063 Uiso 1 1 calc R . . . .
C6D C 0.6458(4) 0.8115(3) 0.4532(2) 0.0560(12) Uani 1 1 d . . . . .
H6D H 0.6891 0.8121 0.4200 0.067 Uiso 0.645(8) 1 calc R . P E 1

loop_
_atom_site_aniso_label
_atom_site_aniso_U_11
_atom_site_aniso_U_22
_atom_site_aniso_U_33
_atom_site_aniso_U_23
_atom_site_aniso_U_13
_atom_site_aniso_U_12
Co1 0.0177(8) 0.0280(4) 0.0191(3) 0.0092(3) 0.0059(4) 0.0061(4)
Co2 0.0237(4) 0.0351(8) 0.0288(4) 0.0089(4) 0.0022(3) -0.0054(4)
Co3 0.0156(7) 0.0271(4) 0.0302(4) -0.0017(3) 0.0061(4) 0.0032(4)
Co4 0.0250(4) 0.0316(7) 0.0313(5) 0.0119(4) 0.0124(3) 0.0153(4)
Co1A 0.023(2) 0.0364(12) 0.0286(11) 0.0166(9) 0.0072(11) 0.0082(13)
Co2A 0.0212(11) 0.0263(19) 0.0352(15) 0.0015(13) 0.0067(9) -0.0006(11)
Co3A 0.023(2) 0.0377(13) 0.0491(15) -0.0030(10) 0.0111(15) 0.0040(14)
Co4A 0.0283(12) 0.038(2) 0.0309(15) 0.0070(13) 0.0064(10) 0.0176(14)
P1 0.0253(4) 0.0260(4) 0.0180(4) 0.0079(3) 0.0066(3) 0.0070(3)
P2 0.0227(5) 0.0318(5) 0.0516(6) -0.0054(4) 0.0066(4) -0.0021(4)
P3 0.0266(4) 0.0281(4) 0.0239(4) 0.0019(3) 0.0040(3) 0.0111(4)
P4 0.0209(4) 0.0247(4) 0.0180(4) 0.0076(3) 0.0043(3) 0.0072(3)
N1 0.0239(14) 0.0309(15) 0.0231(14) 0.0106(12) 0.0036(11) 0.0026(11)
N2 0.0222(15) 0.0329(17) 0.056(2) -0.0043(15) 0.0035(14) -0.0008(13)
N3 0.0244(14) 0.0316(16) 0.0341(16) 0.0049(13) 0.0084(12) 0.0145(12)
N4 0.0249(14) 0.0318(15) 0.0234(14) 0.0106(12) 0.0076(11) 0.0120(12)
C11 0.0375(19) 0.0364(19) 0.0298(18) 0.0083(15) 0.0015(15) -0.0048(15)
C21 0.042(2) 0.0322(18) 0.0255(17) 0.0116(14) 0.0088(15) 0.0185(15)
C31 0.0355(19) 0.044(2) 0.0265(17) 0.0119(15) 0.0157(15) 0.0106(15)
C41 0.046(3) 0.044(3) 0.079(4) -0.005(2) -0.002(2) 0.014(2)
C42 0.058(3) 0.092(4) 0.080(4) -0.024(3) 0.024(3) 0.014(3)
C43 0.058(3) 0.051(3) 0.093(4) 0.016(3) -0.002(3) 0.009(2)
C44 0.060(3) 0.034(2) 0.097(4) -0.005(3) -0.002(3) 0.007(2)
C51 0.040(2) 0.051(3) 0.080(4) -0.005(2) 0.025(2) -0.005(2)
C52 0.094(5) 0.087(4) 0.066(4) 0.017(3) 0.028(3) -0.011(4)
C53 0.027(2) 0.050(3) 0.104(4) 0.022(3) 0.018(2) -0.0042(19)
C54 0.058(3) 0.060(3) 0.165(7) -0.022(4) 0.066(4) -0.006(3)
C61 0.063(3) 0.076(4) 0.062(3) 0.023(3) -0.019(3) -0.030(3)
C62 0.086(4) 0.089(4) 0.069(4) 0.026(3) -0.035(3) -0.045(4)
C63 0.067(4) 0.079(4) 0.156(7) 0.065(5) -0.029(4) -0.002(3)
C64 0.092(5) 0.100(5) 0.062(4) 0.024(3) -0.012(3) -0.050(4)
C71 0.070(3) 0.054(3) 0.0214(18) 0.0089(18) 0.0089(19) 0.036(2)
C72 0.105(4) 0.066(3) 0.030(2) 0.012(2) -0.009(3) 0.039(3)
C73 0.069(3) 0.087(4) 0.055(3) 0.040(3) 0.036(3) 0.033(3)
C74 0.129(5) 0.078(4) 0.028(2) 0.008(2) 0.014(3) 0.067(4)
C81 0.049(2) 0.047(2) 0.0233(18) 0.0089(16) 0.0091(17) 0.0283(19)
C82 0.039(2) 0.063(3) 0.047(3) 0.010(2) -0.005(2) 0.007(2)
C83 0.050(3) 0.069(3) 0.041(2) 0.020(2) 0.012(2) 0.036(2)
C84 0.072(3) 0.055(3) 0.025(2) 0.0117(19) 0.012(2) 0.021(2)
C91 0.047(3) 0.043(3) 0.089(4) 0.009(3) 0.003(3) -0.001(2)
C92 0.077(4) 0.040(3) 0.109(5) 0.016(3) -0.004(3) 0.003(3)
C93 0.049(3) 0.075(4) 0.161(7) 0.068(4) 0.050(4) 0.017(3)
C94 0.061(4) 0.068(4) 0.135(6) 0.022(4) -0.027(4) -0.004(3)
C101 0.0319(18) 0.0326(18) 0.0223(17) 0.0097(14) -0.0040(14) 0.0045(15)
C102 0.033(2) 0.044(2) 0.043(2) 0.0118(18) -0.0128(17) 0.0022(17)
C103 0.052(2) 0.040(2) 0.037(2) 0.0142(18) -0.0091(19) 0.0120(19)
C104 0.068(3) 0.047(2) 0.026(2) 0.0090(18) 0.0023(19) 0.009(2)
C111 0.0250(17) 0.0325(18) 0.0274(18) 0.0069(14) 0.0069(14) 0.0037(14)
C112 0.039(2) 0.0289(19) 0.042(2) 0.0041(16) 0.0070(17) -0.0001(16)
C113 0.048(2) 0.046(2) 0.052(3) 0.011(2) 0.024(2) -0.0016(19)
C114 0.029(2) 0.049(2) 0.052(3) 0.008(2) -0.0042(18) -0.0008(17)
C121 0.0323(18) 0.0273(17) 0.0295(18) 0.0101(14) 0.0111(15) 0.0120(14)
C122 0.054(3) 0.048(2) 0.044(2) 0.0114(19) 0.026(2) 0.025(2)
C123 0.041(2) 0.045(2) 0.041(2) 0.0186(18) 0.0025(18) 0.0203(18)
C124 0.047(2) 0.0280(19) 0.054(3) 0.0106(18) 0.003(2) 0.0083(17)
C12 0.047(4) 0.041(4) 0.032(3) 0.004(3) -0.002(3) -0.006(3)
C13 0.038(5) 0.071(6) 0.037(5) 0.010(4) 0.003(4) -0.014(4)
C14 0.066(4) 0.029(3) 0.027(4) 0.005(3) 0.003(3) -0.002(3)
C22 0.049(4) 0.044(4) 0.027(3) 0.009(3) 0.012(3) 0.028(3)
C23 0.053(4) 0.045(4) 0.031(3) 0.010(3) 0.006(3) 0.026(3)
C24 0.066(4) 0.033(3) 0.034(4) 0.014(3) 0.007(3) 0.013(3)
C32 0.040(4) 0.058(4) 0.041(4) 0.021(3) 0.018(3) -0.002(3)
C33 0.051(4) 0.057(5) 0.023(3) 0.016(3) 0.017(2) 0.010(3)
C34 0.051(5) 0.057(4) 0.033(4) 0.013(3) 0.017(3) 0.020(3)
C12A 0.042(7) 0.039(7) 0.038(6) -0.001(5) 0.000(5) 0.007(5)
C13A 0.034(8) 0.052(9) 0.038(7) 0.006(5) -0.005(6) -0.017(6)
C14A 0.050(7) 0.035(6) 0.047(9) 0.009(6) 0.001(7) -0.003(5)
C22A 0.039(6) 0.044(7) 0.033(7) 0.019(5) 0.010(5) 0.021(5)
C23A 0.050(7) 0.045(7) 0.036(5) 0.029(5) 0.012(5) 0.020(6)
C24A 0.052(6) 0.034(5) 0.046(7) 0.012(5) 0.010(6) 0.013(4)
C32A 0.040(8) 0.058(6) 0.038(8) 0.022(5) 0.013(6) 0.011(5)
C33A 0.055(7) 0.055(9) 0.025(5) 0.012(5) 0.015(4) 0.015(6)
C34A 0.043(8) 0.058(8) 0.025(8) 0.011(6) 0.015(6) 0.024(6)
F12 0.0264(10) 0.0246(10) 0.0280(10) 0.0055(8) 0.0037(8) 0.0072(8)
F13 0.0341(12) 0.0481(14) 0.0503(14) 0.0094(11) -0.0135(10) 0.0064(10)
F14 0.074(2) 0.070(2) 0.086(2) -0.0263(17) -0.0441(18) 0.0058(16)
F15 0.076(2) 0.0375(15) 0.122(3) -0.0379(17) -0.042(2) 0.0163(14)
F16 0.0491(14) 0.0270(12) 0.0780(18) -0.0152(12) -0.0208(13) 0.0182(10)
F22 0.0363(12) 0.0528(14) 0.0386(13) -0.0114(11) 0.0124(10) 0.0148(10)
F23 0.0464(15) 0.120(3) 0.0325(13) 0.0044(14) 0.0264(12) 0.0125(15)
F24 0.0501(15) 0.114(2) 0.0421(14) 0.0364(15) 0.0155(12) -0.0191(15)
F25 0.0625(16) 0.0471(14) 0.0475(14) 0.0264(12) 0.0084(12) -0.0139(12)
F26 0.0327(10) 0.0235(9) 0.0252(10) 0.0069(8) 0.0087(8) 0.0031(8)
F32 0.0210(10) 0.0530(14) 0.0433(13) 0.0029(11) 0.0046(9) 0.0070(9)
F33 0.0273(12) 0.0565(15) 0.0709(18) -0.0051(13) -0.0123(11) 0.0184(11)
F34 0.0607(17) 0.0453(15) 0.098(2) 0.0211(15) -0.0368(16) 0.0158(13)
F35 0.0663(18) 0.0408(14) 0.107(2) 0.0446(16) -0.0275(17) -0.0063(13)
F36 0.0326(12) 0.0321(11) 0.0767(17) 0.0279(12) -0.0055(11) -0.0012(9)
F42 0.0221(9) 0.0290(10) 0.0251(10) 0.0021(8) 0.0001(8) 0.0027(8)
F43 0.0539(14) 0.0465(13) 0.0234(11) -0.0058(10) -0.0010(10) 0.0102(11)
F44 0.0694(17) 0.0844(19) 0.0274(12) 0.0093(12) 0.0263(12) 0.0290(15)
F45 0.0425(13) 0.0776(18) 0.0544(15) 0.0272(13) 0.0317(12) 0.0105(12)
F46 0.0265(10) 0.0399(12) 0.0438(12) 0.0142(10) 0.0093(9) -0.0034(9)
C11B 0.0229(16) 0.0238(16) 0.0323(18) -0.0004(14) 0.0044(14) 0.0042(13)
C12B 0.0232(16) 0.0256(17) 0.0297(18) 0.0022(14) 0.0035(14) 0.0025(13)
C13B 0.0281(19) 0.039(2) 0.042(2) 0.0028(17) -0.0040(17) 0.0055(16)
C14B 0.043(2) 0.045(2) 0.062(3) -0.014(2) -0.024(2) 0.001(2)
C15B 0.051(3) 0.029(2) 0.077(3) -0.021(2) -0.015(2) 0.0053(19)
C16B 0.032(2) 0.0282(19) 0.056(3) -0.0070(18) -0.0099(18) 0.0093(16)
C21B 0.0148(14) 0.0357(18) 0.0190(16) 0.0004(14) 0.0026(12) 0.0019(13)
C22B 0.0219(17) 0.048(2) 0.0249(18) -0.0030(16) 0.0043(14) 0.0061(15)
C23B 0.0247(19) 0.084(3) 0.0203(18) 0.0035(19) 0.0103(15) 0.0013(19)
C24B 0.030(2) 0.082(3) 0.027(2) 0.021(2) 0.0078(16) -0.011(2)
C25B 0.0279(18) 0.052(2) 0.0284(19) 0.0143(17) 0.0022(15) -0.0085(16)
C26B 0.0200(15) 0.0354(18) 0.0195(16) 0.0051(14) 0.0027(13) -0.0021(13)
C31B 0.0264(17) 0.0204(16) 0.0329(19) -0.0041(14) -0.0018(14) 0.0084(13)
C32B 0.0282(18) 0.0266(18) 0.037(2) -0.0064(15) -0.0013(15) 0.0099(15)
C33B 0.0266(19) 0.034(2) 0.051(2) -0.0101(18) -0.0095(17) 0.0124(16)
C34B 0.045(2) 0.0248(19) 0.065(3) 0.0025(19) -0.023(2) 0.0120(17)
C35B 0.050(3) 0.0218(19) 0.071(3) 0.0141(19) -0.015(2) 0.0021(17)
C36B 0.0308(19) 0.0203(17) 0.056(2) 0.0057(17) -0.0089(17) 0.0040(14)
C41B 0.0223(15) 0.0197(15) 0.0221(16) 0.0083(12) 0.0045(13) 0.0072(12)
C42B 0.0241(16) 0.0239(16) 0.0226(16) 0.0080(13) 0.0048(13) 0.0088(13)
C43B 0.040(2) 0.0333(19) 0.0190(16) 0.0051(14) 0.0019(15) 0.0128(16)
C44B 0.049(2) 0.053(2) 0.0201(18) 0.0110(17) 0.0165(17) 0.024(2)
C45B 0.0338(19) 0.053(2) 0.033(2) 0.0219(18) 0.0185(16) 0.0156(17)
C46B 0.0291(18) 0.0289(17) 0.0285(18) 0.0130(14) 0.0054(14) 0.0051(14)
B1 0.0192(17) 0.0206(17) 0.0258(19) 0.0000(15) 0.0047(14) 0.0053(14)
F7D 0.086(4) 0.059(3) 0.099(4) 0.023(3) 0.030(3) 0.019(3)
F8D 0.128(6) 0.097(5) 0.122(6) 0.028(5) -0.002(5) 0.008(4)
C9D 0.062(6) 0.066(7) 0.229(17) 0.085(9) 0.014(8) 0.003(5)
C10D 0.066(6) 0.051(5) 0.154(11) 0.038(6) 0.066(7) 0.027(5)
C11D 0.124(10) 0.052(5) 0.135(10) 0.043(6) 0.081(8) 0.028(6)
C12D 0.110(8) 0.050(5) 0.114(8) 0.035(5) 0.072(7) 0.007(5)
C7D 0.065(6) 0.047(5) 0.099(7) 0.031(5) 0.025(5) -0.004(4)
C8D 0.080(7) 0.074(7) 0.091(8) 0.021(6) 0.004(6) -0.020(6)
F1D 0.153(4) 0.065(2) 0.068(2) 0.0293(17) 0.029(2) -0.018(2)
F2D 0.103(4) 0.061(3) 0.056(3) 0.011(2) 0.021(3) 0.026(3)
F2E 0.086(7) 0.085(6) 0.064(6) 0.030(5) 0.044(5) 0.012(5)
C1D 0.076(3) 0.050(3) 0.036(2) 0.017(2) 0.004(2) -0.010(2)
C2D 0.068(3) 0.046(3) 0.037(2) 0.007(2) 0.005(2) 0.014(2)
C3D 0.041(2) 0.056(3) 0.039(2) 0.017(2) 0.0080(18) 0.0040(19)
C4D 0.050(2) 0.045(2) 0.039(2) 0.0105(19) 0.0007(19) -0.0045(19)
C5D 0.062(3) 0.052(3) 0.035(2) 0.000(2) 0.007(2) 0.004(2)
C6D 0.062(3) 0.070(3) 0.039(2) 0.016(2) 0.013(2) 0.000(2)

loop_
_atom_type_symbol
_atom_type_description
_atom_type_scat_dispersion_real
_atom_type_scat_dispersion_imag
_atom_type_scat_source
C C 0.0040 0.0020 'ANOMDisVal Program in PLATON Spek, A. L. J. Appl. Crystallogr. 2003, 36, 7-13'
H H 0.0000 0.0000 'ANOMDisVal Program in PLATON Spek, A. L. J. Appl. Crystallogr. 2003, 36, 7-13'
B B 0.0020 0.0010 'ANOMDisVal Program in PLATON Spek, A. L. J. Appl. Crystallogr. 2003, 36, 7-13'
Co Co 0.3480 1.1400 'ANOMDisVal Program in PLATON Spek, A. L. J. Appl. Crystallogr. 2003, 36, 7-13'
F F 0.0210 0.0130 'ANOMDisVal Program in PLATON Spek, A. L. J. Appl. Crystallogr. 2003, 36, 7-13'
N N 0.0080 0.0040 'ANOMDisVal Program in PLATON Spek, A. L. J. Appl. Crystallogr. 2003, 36, 7-13'
P P 0.1180 0.1130 'ANOMDisVal Program in PLATON Spek, A. L. J. Appl. Crystallogr. 2003, 36, 7-13'

loop_
_geom_angle_atom_site_label_1
_geom_angle_atom_site_label_2
_geom_angle_atom_site_label_3
_geom_angle
Co2 Co1 Co3 56.40(9)
Co2 Co1 Co4 111.80(16)
Co4 Co1 Co3 55.41(8)
N1 Co1 Co2 50.73(9)
N1 Co1 Co3 100.83(12)
N1 Co1 Co4 146.11(14)
N4 Co1 Co2 146.99(14)
N4 Co1 Co3 99.96(11)
N4 Co1 Co4 50.86(9)
N4 Co1 N1 159.20(19)
Co1 Co2 Co3 68.62(17)
Co1 Co2 Co4 34.23(9)
Co3 Co2 Co4 34.39(9)
N1 Co2 Co1 52.15(9)
N1 Co2 Co3 112.94(18)
N1 Co2 Co4 81.97(12)
N1 Co2 N2 163.3(2)
N2 Co2 Co1 111.81(19)
N2 Co2 Co3 51.21(11)
N2 Co2 Co4 81.37(14)
Co2 Co3 Co1 54.99(9)
Co4 Co3 Co1 55.69(9)
Co4 Co3 Co2 110.67(17)
N2 Co3 Co1 98.65(12)
N2 Co3 Co2 50.03(11)
N2 Co3 Co4 145.52(16)
N3 Co3 Co1 100.62(11)
N3 Co3 Co2 147.28(15)
N3 Co3 Co4 50.03(9)
N3 Co3 N2 160.64(19)
Co1 Co4 Co2 33.97(8)
Co3 Co4 Co1 68.90(16)
Co3 Co4 Co2 34.93(8)
N3 Co4 Co1 114.35(17)
N3 Co4 Co2 83.18(12)
N3 Co4 Co3 51.96(10)
N3 Co4 N4 164.1(2)
N4 Co4 Co1 51.19(9)
N4 Co4 Co2 81.11(12)
N4 Co4 Co3 112.29(17)
Co2A Co1A Co3A 34.2(3)
Co2A Co1A Co4A 69.5(5)
Co4A Co1A Co3A 35.3(3)
N1 Co1A Co2A 51.34(13)
N1 Co1A Co3A 81.8(3)
N1 Co1A Co4A 112.9(5)
N1 Co1A N4 162.4(5)
N4 Co1A Co2A 112.8(5)
N4 Co1A Co3A 81.0(3)
N4 Co1A Co4A 49.59(13)
Co1A Co2A Co3A 111.9(5)
Co1A Co2A Co4A 56.0(3)
Co3A Co2A Co4A 55.9(3)
N1 Co2A Co1A 51.80(12)
N1 Co2A Co3A 148.2(4)
N1 Co2A Co4A 101.3(3)
N1 Co2A N2 157.8(5)
N2 Co2A Co1A 144.2(4)
N2 Co2A Co3A 51.86(15)
N2 Co2A Co4A 100.6(3)
Co2A Co3A Co1A 33.9(3)
Co2A Co3A Co4A 69.1(5)
Co4A Co3A Co1A 35.2(3)
N2 Co3A Co1A 80.4(3)
N2 Co3A Co2A 51.63(14)
N2 Co3A Co4A 112.1(5)
N3 Co3A Co1A 83.5(3)
N3 Co3A Co2A 113.9(5)
N3 Co3A Co4A 51.73(14)
N3 Co3A N2 163.7(5)
Co1A Co4A Co2A 54.5(3)
Co1A Co4A Co3A 109.5(5)
Co3A Co4A Co2A 55.0(3)
N3 Co4A Co1A 147.6(4)
N3 Co4A Co2A 100.1(3)
N3 Co4A Co3A 50.61(15)
N4 Co4A Co1A 51.41(13)
N4 Co4A Co2A 100.7(3)
N4 Co4A Co3A 146.2(4)
N4 Co4A N3 159.0(5)
N1 P1 C11 109.36(16)
N1 P1 C21 108.97(16)
N1 P1 C31 110.21(16)
C21 P1 C11 109.40(18)
C21 P1 C31 109.61(16)
C31 P1 C11 109.27(18)
N2 P2 C41 111.3(2)
N2 P2 C51 108.2(2)
N2 P2 C61 110.0(2)
C41 P2 C51 113.2(3)
C41 P2 C61 107.9(3)
C51 P2 C61 106.1(3)
N3 P3 C71 109.78(17)
N3 P3 C81 108.43(16)
N3 P3 C91 111.4(2)
C71 P3 C81 108.05(18)
C91 P3 C71 111.4(2)
C91 P3 C81 107.6(2)
N4 P4 C101 110.51(15)
N4 P4 C111 108.49(16)
N4 P4 C121 109.55(15)
C101 P4 C121 108.71(16)
C111 P4 C101 109.80(16)
C111 P4 C121 109.77(16)
Co2 N1 Co1 77.12(11)
Co2A N1 Co1A 76.85(16)
P1 N1 Co1 144.53(19)
P1 N1 Co2 134.93(18)
P1 N1 Co1A 131.3(3)
P1 N1 Co2A 147.9(2)
Co2 N2 Co3 78.76(13)
Co2A N2 Co3A 76.50(17)
P2 N2 Co2 132.4(2)
P2 N2 Co3 144.9(2)
P2 N2 Co2A 147.1(3)
P2 N2 Co3A 132.6(3)
Co4 N3 Co3 78.01(11)
Co3A N3 Co4A 77.66(17)
P3 N3 Co3 143.0(2)
P3 N3 Co4 136.2(2)
P3 N3 Co3A 128.8(3)
P3 N3 Co4A 150.0(3)
Co4 N4 Co1 77.95(11)
Co4A N4 Co1A 79.00(16)
P4 N4 Co1 146.78(18)
P4 N4 Co4 133.92(18)
P4 N4 Co1A 130.4(3)
P4 N4 Co4A 148.9(3)
C12 C11 P1 114.2(3)
C12 C11 C13 109.7(5)
C12 C11 C14 108.2(5)
C13 C11 P1 111.0(5)
C13 C11 C14 105.7(5)
C14 C11 P1 107.6(4)
C12A C11 P1 113.4(6)
C13A C11 P1 108.9(8)
C13A C11 C12A 103.7(9)
C14A C11 P1 113.5(6)
C14A C11 C12A 108.6(8)
C14A C11 C13A 108.3(10)
C22 C21 P1 107.1(3)
C23 C21 P1 114.6(3)
C23 C21 C22 109.2(4)
C23 C21 C24 109.8(5)
C24 C21 P1 110.4(3)
C24 C21 C22 105.2(4)
C22A C21 P1 112.0(5)
C22A C21 C23A 105.1(7)
C23A C21 P1 114.8(5)
C24A C21 P1 109.4(6)
C24A C21 C22A 108.5(8)
C24A C21 C23A 106.7(8)
C32 C31 P1 109.3(3)
C33 C31 P1 114.1(3)
C33 C31 C32 107.3(4)
C34 C31 P1 112.2(4)
C34 C31 C32 104.8(5)
C34 C31 C33 108.5(5)
C32A C31 P1 109.2(6)
C32A C31 C33A 111.1(9)
C32A C31 C34A 109.6(10)
C33A C31 P1 114.0(6)
C33A C31 C34A 105.6(9)
C34A C31 P1 107.1(6)
C42 C41 P2 108.7(4)
C43 C41 P2 109.4(3)
C43 C41 C42 105.0(4)
C44 C41 P2 115.2(3)
C44 C41 C42 109.7(4)
C44 C41 C43 108.3(5)
C41 C42 H42A 109.5
C41 C42 H42B 109.5
C41 C42 H42C 109.5
H42A C42 H42B 109.5
H42A C42 H42C 109.5
H42B C42 H42C 109.5
C41 C43 H43A 109.5
C41 C43 H43B 109.5
C41 C43 H43C 109.5
H43A C43 H43B 109.5
H43A C43 H43C 109.5
H43B C43 H43C 109.5
C41 C44 H44A 109.5
C41 C44 H44B 109.5
C41 C44 H44C 109.5
H44A C44 H44B 109.5
H44A C44 H44C 109.5
H44B C44 H44C 109.5
C52 C51 P2 105.0(3)
C53 C51 P2 117.3(4)
C53 C51 C52 104.3(4)
C54 C51 P2 113.3(4)
C54 C51 C52 102.4(5)
C54 C51 C53 112.7(4)
C51 C52 H52A 109.5
C51 C52 H52B 109.5
C51 C52 H52C 109.5
H52A C52 H52B 109.5
H52A C52 H52C 109.5
H52B C52 H52C 109.5
C51 C53 H53A 109.5
C51 C53 H53B 109.5
C51 C53 H53C 109.5
H53A C53 H53B 109.5
H53A C53 H53C 109.5
H53B C53 H53C 109.5
C51 C54 H54A 109.5
C51 C54 H54B 109.5
C51 C54 H54C 109.5
H54A C54 H54B 109.5
H54A C54 H54C 109.5
H54B C54 H54C 109.5
C62 C61 P2 114.1(4)
C62 C61 C63 107.8(5)
C63 C61 P2 107.8(4)
C64 C61 P2 109.8(4)
C64 C61 C62 111.8(5)
C64 C61 C63 105.0(5)
C61 C62 H62A 109.5
C61 C62 H62B 109.5
C61 C62 H62C 109.5
H62A C62 H62B 109.5
H62A C62 H62C 109.5
H62B C62 H62C 109.5
C61 C63 H63A 109.5
C61 C63 H63B 109.5
C61 C63 H63C 109.5
H63A C63 H63B 109.5
H63A C63 H63C 109.5
H63B C63 H63C 109.5
C61 C64 H64A 109.5
C61 C64 H64B 109.5
C61 C64 H64C 109.5
H64A C64 H64B 109.5
H64A C64 H64C 109.5
H64B C64 H64C 109.5
C72 C71 P3 108.0(3)
C73 C71 P3 110.4(3)
C73 C71 C72 106.5(4)
C73 C71 C74 108.8(4)
C74 C71 P3 114.1(3)
C74 C71 C72 108.8(4)
C71 C72 H72A 109.5
C71 C72 H72B 109.5
C71 C72 H72C 109.5
H72A C72 H72B 109.5
H72A C72 H72C 109.5
H72B C72 H72C 109.5
C71 C73 H73A 109.5
C71 C73 H73B 109.5
C71 C73 H73C 109.5
H73A C73 H73B 109.5
H73A C73 H73C 109.5
H73B C73 H73C 109.5
C71 C74 H74A 109.5
C71 C74 H74B 109.5
C71 C74 H74C 109.5
H74A C74 H74B 109.5
H74A C74 H74C 109.5
H74B C74 H74C 109.5
C82 C81 P3 107.4(3)
C83 C81 P3 116.2(3)
C83 C81 C82 108.5(4)
C83 C81 C84 109.5(3)
C84 C81 P3 110.6(3)
C84 C81 C82 103.9(3)
C81 C82 H82A 109.5
C81 C82 H82B 109.5
C81 C82 H82C 109.5
H82A C82 H82B 109.5
H82A C82 H82C 109.5
H82B C82 H82C 109.5
C81 C83 H83A 109.5
C81 C83 H83B 109.5
C81 C83 H83C 109.5
H83A C83 H83B 109.5
H83A C83 H83C 109.5
H83B C83 H83C 109.5
C81 C84 H84A 109.5
C81 C84 H84B 109.5
C81 C84 H84C 109.5
H84A C84 H84B 109.5
H84A C84 H84C 109.5
H84B C84 H84C 109.5
C92 C91 P3 114.4(4)
C93 C91 P3 110.1(4)
C93 C91 C92 108.3(5)
C94 C91 P3 109.5(4)
C94 C91 C92 108.3(5)
C94 C91 C93 105.7(5)
C91 C92 H92A 109.5
C91 C92 H92B 109.5
C91 C92 H92C 109.5
H92A C92 H92B 109.5
H92A C92 H92C 109.5
H92B C92 H92C 109.5
C91 C93 H93A 109.5
C91 C93 H93B 109.5
C91 C93 H93C 109.5
H93A C93 H93B 109.5
H93A C93 H93C 109.5
H93B C93 H93C 109.5
C91 C94 H94A 109.5
C91 C94 H94B 109.5
C91 C94 H94C 109.5
H94A C94 H94B 109.5
H94A C94 H94C 109.5
H94B C94 H94C 109.5
C102 C101 P4 109.2(2)
C102 C101 C104 108.2(3)
C103 C101 P4 110.8(2)
C103 C101 C102 106.3(3)
C103 C101 C104 107.9(3)
C104 C101 P4 114.0(3)
C101 C102 H10A 109.5
C101 C102 H10B 109.5
C101 C102 H10C 109.5
H10A C102 H10B 109.5
H10A C102 H10C 109.5
H10B C102 H10C 109.5
C101 C103 H10D 109.5
C101 C103 H10E 109.5
C101 C103 H10F 109.5
H10D C103 H10E 109.5
H10D C103 H10F 109.5
H10E C103 H10F 109.5
C101 C104 H10G 109.5
C101 C104 H10H 109.5
C101 C104 H10I 109.5
H10G C104 H10H 109.5
H10G C104 H10I 109.5
H10H C104 H10I 109.5
C112 C111 P4 108.5(2)
C113 C111 P4 115.4(3)
C113 C111 C112 107.9(3)
C114 C111 P4 110.4(3)
C114 C111 C112 105.0(3)
C114 C111 C113 109.0(3)
C111 C112 H11A 109.5
C111 C112 H11B 109.5
C111 C112 H11C 109.5
H11A C112 H11B 109.5
H11A C112 H11C 109.5
H11B C112 H11C 109.5
C111 C113 H11D 109.5
C111 C113 H11E 109.5
C111 C113 H11F 109.5
H11D C113 H11E 109.5
H11D C113 H11F 109.5
H11E C113 H11F 109.5
C111 C114 H11G 109.5
C111 C114 H11H 109.5
C111 C114 H11I 109.5
H11G C114 H11H 109.5
H11G C114 H11I 109.5
H11H C114 H11I 109.5
C122 C121 P4 114.7(3)
C123 C121 P4 109.1(2)
C123 C121 C122 107.4(3)
C124 C121 P4 110.6(2)
C124 C121 C122 109.1(3)
C124 C121 C123 105.5(3)
C121 C122 H12A 109.5
C121 C122 H12B 109.5
C121 C122 H12C 109.5
H12A C122 H12B 109.5
H12A C122 H12C 109.5
H12B C122 H12C 109.5
C121 C123 H12D 109.5
C121 C123 H12E 109.5
C121 C123 H12F 109.5
H12D C123 H12E 109.5
H12D C123 H12F 109.5
H12E C123 H12F 109.5
C121 C124 H12G 109.5
C121 C124 H12H 109.5
C121 C124 H12I 109.5
H12G C124 H12H 109.5
H12G C124 H12I 109.5
H12H C124 H12I 109.5
C11 C12 H12J 109.5
C11 C12 H12K 109.5
C11 C12 H12L 109.5
H12J C12 H12K 109.5
H12J C12 H12L 109.5
H12K C12 H12L 109.5
C11 C13 H13A 109.5
C11 C13 H13B 109.5
C11 C13 H13C 109.5
H13A C13 H13B 109.5
H13A C13 H13C 109.5
H13B C13 H13C 109.5
C11 C14 H14A 109.5
C11 C14 H14B 109.5
C11 C14 H14C 109.5
H14A C14 H14B 109.5
H14A C14 H14C 109.5
H14B C14 H14C 109.5
C21 C22 H22A 109.5
C21 C22 H22B 109.5
C21 C22 H22C 109.5
H22A C22 H22B 109.5
H22A C22 H22C 109.5
H22B C22 H22C 109.5
C21 C23 H23A 109.5
C21 C23 H23B 109.5
C21 C23 H23C 109.5
H23A C23 H23B 109.5
H23A C23 H23C 109.5
H23B C23 H23C 109.5
C21 C24 H24A 109.5
C21 C24 H24B 109.5
C21 C24 H24C 109.5
H24A C24 H24B 109.5
H24A C24 H24C 109.5
H24B C24 H24C 109.5
C31 C32 H32A 109.5
C31 C32 H32B 109.5
C31 C32 H32C 109.5
H32A C32 H32B 109.5
H32A C32 H32C 109.5
H32B C32 H32C 109.5
C31 C33 H33A 109.5
C31 C33 H33B 109.5
C31 C33 H33C 109.5
H33A C33 H33B 109.5
H33A C33 H33C 109.5
H33B C33 H33C 109.5
C31 C34 H34A 109.5
C31 C34 H34B 109.5
C31 C34 H34C 109.5
H34A C34 H34B 109.5
H34A C34 H34C 109.5
H34B C34 H34C 109.5
C11 C12A H12M 109.5
C11 C12A H12N 109.5
C11 C12A H12O 109.5
H12M C12A H12N 109.5
H12M C12A H12O 109.5
H12N C12A H12O 109.5
C11 C13A H13D 109.5
C11 C13A H13E 109.5
C11 C13A H13F 109.5
H13D C13A H13E 109.5
H13D C13A H13F 109.5
H13E C13A H13F 109.5
C11 C14A H14D 109.5
C11 C14A H14E 109.5
C11 C14A H14F 109.5
H14D C14A H14E 109.5
H14D C14A H14F 109.5
H14E C14A H14F 109.5
C21 C22A H22D 109.5
C21 C22A H22E 109.5
C21 C22A H22F 109.5
H22D C22A H22E 109.5
H22D C22A H22F 109.5
H22E C22A H22F 109.5
C21 C23A H23D 109.5
C21 C23A H23E 109.5
C21 C23A H23F 109.5
H23D C23A H23E 109.5
H23D C23A H23F 109.5
H23E C23A H23F 109.5
C21 C24A H24D 109.5
C21 C24A H24E 109.5
C21 C24A H24F 109.5
H24D C24A H24E 109.5
H24D C24A H24F 109.5
H24E C24A H24F 109.5
C31 C32A H32D 109.5
C31 C32A H32E 109.5
C31 C32A H32F 109.5
H32D C32A H32E 109.5
H32D C32A H32F 109.5
H32E C32A H32F 109.5
C31 C33A H33D 109.5
C31 C33A H33E 109.5
C31 C33A H33F 109.5
H33D C33A H33E 109.5
H33D C33A H33F 109.5
H33E C33A H33F 109.5
C31 C34A H34D 109.5
C31 C34A H34E 109.5
C31 C34A H34F 109.5
H34D C34A H34E 109.5
H34D C34A H34F 109.5
H34E C34A H34F 109.5
C12B C11B B1 119.3(3)
C16B C11B C12B 113.0(3)
C16B C11B B1 127.3(3)
F12 C12B C11B 119.1(3)
F12 C12B C13B 115.7(3)
C13B C12B C11B 125.2(3)
F13 C13B C12B 120.8(3)
F13 C13B C14B 120.4(3)
C12B C13B C14B 118.9(4)
F14 C14B C13B 120.5(4)
F14 C14B C15B 121.1(4)
C15B C14B C13B 118.4(4)
F15 C15B C14B 119.9(4)
F15 C15B C16B 119.3(4)
C14B C15B C16B 120.9(4)
F16 C16B C11B 120.5(3)
F16 C16B C15B 115.9(3)
C11B C16B C15B 123.6(4)
C22B C21B B1 119.2(3)
C26B C21B C22B 113.1(3)
C26B C21B B1 127.6(3)
F22 C22B C21B 118.7(3)
F22 C22B C23B 116.9(3)
C23B C22B C21B 124.3(4)
F23 C23B C22B 120.0(4)
C24B C23B F23 120.1(4)
C24B C23B C22B 119.9(3)
F24 C24B C23B 120.8(4)
F24 C24B C25B 120.0(4)
C23B C24B C25B 119.2(4)
F25 C25B C24B 120.3(3)
F25 C25B C26B 120.4(3)
C24B C25B C26B 119.3(4)
F26 C26B C21B 121.1(3)
F26 C26B C25B 114.7(3)
C21B C26B C25B 124.2(3)
C32B C31B C36B 112.6(3)
C32B C31B B1 127.7(3)
C36B C31B B1 119.1(3)
F32 C32B C31B 121.1(3)
F32 C32B C33B 115.0(3)
C33B C32B C31B 123.9(4)
F33 C33B C32B 120.2(4)
F33 C33B C34B 119.4(4)
C34B C33B C32B 120.4(4)
F34 C34B C33B 121.0(4)
F34 C34B C35B 120.3(4)
C33B C34B C35B 118.7(4)
F35 C35B C34B 119.5(4)
F35 C35B C36B 121.2(4)
C34B C35B C36B 119.3(4)
F36 C36B C31B 118.9(3)
F36 C36B C35B 116.2(4)
C35B C36B C31B 124.9(4)
C42B C41B C46B 113.6(3)
C42B C41B B1 119.4(3)
C46B C41B B1 126.6(3)
F42 C42B C41B 119.3(3)
F42 C42B C43B 115.9(3)
C43B C42B C41B 124.7(3)
F43 C43B C42B 120.8(3)
F43 C43B C44B 120.0(3)
C44B C43B C42B 119.2(3)
F44 C44B C43B 120.6(4)
F44 C44B C45B 120.2(4)
C45B C44B C43B 119.3(3)
F45 C45B C44B 120.0(3)
F45 C45B C46B 120.1(4)
C44B C45B C46B 119.9(3)
F46 C46B C41B 121.7(3)
F46 C46B C45B 114.9(3)
C45B C46B C41B 123.3(3)
C11B B1 C21B 101.5(3)
C11B B1 C31B 114.8(3)
C21B B1 C31B 113.3(3)
C41B B1 C11B 113.1(3)
C41B B1 C21B 114.1(3)
C41B B1 C31B 100.7(3)
C10D C9D H9D 120.0
C10D C9D C8D 120.0
C8D C9D H9D 120.0
C9D C10D H10J 120.0
C9D C10D C11D 120.0
C11D C10D H10J 120.0
C10D C11D H11J 120.0
C12D C11D C10D 120.0
C12D C11D H11J 120.0
C11D C12D H12P 120.0
C11D C12D C7D 120.0
C7D C12D H12P 120.0
F7D C7D C12D 120.8(5)
F7D C7D C8D 119.2(5)
C8D C7D C12D 120.0
F8D C8D C9D 118.7(6)
F8D C8D C7D 121.0(6)
C7D C8D C9D 120.0
F1D C1D C2D 119.2(5)
F1D C1D C6D 120.2(4)
C6D C1D C2D 120.6(4)
F2D C2D C1D 115.3(5)
F2D C2D C3D 124.2(5)
C1D C2D H2D 119.9
C1D C2D C3D 120.3(4)
C3D C2D H2D 119.9
C2D C3D H3D 120.3
C2D C3D C4D 119.4(4)
C4D C3D H3D 120.3
C3D C4D H4D 120.0
C3D C4D C5D 120.0(4)
C5D C4D H4D 120.0
C4D C5D H5D 120.1
C6D C5D C4D 119.8(4)
C6D C5D H5D 120.1
F2E C6D C1D 115.7(6)
F2E C6D C5D 124.5(6)
C1D C6D C5D 119.8(4)
C1D C6D H6D 120.1
C5D C6D H6D 120.1

loop_
_geom_bond_atom_site_label_1
_geom_bond_atom_site_label_2
_geom_bond_distance
Co1 Co2 2.3397(15)
Co1 Co3 2.660(5)
Co1 Co4 2.3553(13)
Co1 N1 1.895(3)
Co1 N4 1.877(3)
Co2 Co3 2.3795(17)
Co2 Co4 3.888(5)
Co2 N1 1.858(3)
Co2 N2 1.859(3)
Co3 Co4 2.3473(15)
Co3 N2 1.891(3)
Co3 N3 1.890(3)
Co4 N3 1.839(3)
Co4 N4 1.868(3)
Co1A Co2A 2.321(4)
Co1A Co3A 3.861(16)
Co1A Co4A 2.362(4)
Co1A N1 1.873(4)
Co1A N4 1.881(4)
Co2A Co3A 2.341(5)
Co2A Co4A 2.670(16)
Co2A N1 1.861(4)
Co2A N2 1.887(4)
Co3A Co4A 2.366(5)
Co3A N2 1.893(5)
Co3A N3 1.872(5)
Co4A N3 1.901(4)
Co4A N4 1.833(4)
P1 N1 1.577(3)
P1 C11 1.897(4)
P1 C21 1.889(3)
P1 C31 1.895(3)
P2 N2 1.567(3)
P2 C41 1.857(5)
P2 C51 1.863(5)
P2 C61 1.945(5)
P3 N3 1.578(3)
P3 C71 1.894(4)
P3 C81 1.898(4)
P3 C91 1.885(5)
P4 N4 1.575(3)
P4 C101 1.893(3)
P4 C111 1.890(4)
P4 C121 1.894(3)
C11 C12 1.511(7)
C11 C13 1.512(10)
C11 C14 1.576(8)
C11 C12A 1.623(14)
C11 C13A 1.57(2)
C11 C14A 1.514(15)
C21 C22 1.552(7)
C21 C23 1.517(7)
C21 C24 1.528(8)
C21 C22A 1.541(12)
C21 C23A 1.601(12)
C21 C24A 1.518(15)
C31 C32 1.553(8)
C31 C33 1.550(7)
C31 C34 1.513(8)
C31 C32A 1.494(17)
C31 C33A 1.552(15)
C31 C34A 1.576(16)
C41 C42 1.568(8)
C41 C43 1.550(7)
C41 C44 1.541(7)
C42 H42A 0.9800
C42 H42B 0.9800
C42 H42C 0.9800
C43 H43A 0.9800
C43 H43B 0.9800
C43 H43C 0.9800
C44 H44A 0.9800
C44 H44B 0.9800
C44 H44C 0.9800
C51 C52 1.638(8)
C51 C53 1.509(6)
C51 C54 1.469(7)
C52 H52A 0.9800
C52 H52B 0.9800
C52 H52C 0.9800
C53 H53A 0.9800
C53 H53B 0.9800
C53 H53C 0.9800
C54 H54A 0.9800
C54 H54B 0.9800
C54 H54C 0.9800
C61 C62 1.520(7)
C61 C63 1.571(9)
C61 C64 1.480(8)
C62 H62A 0.9800
C62 H62B 0.9800
C62 H62C 0.9800
C63 H63A 0.9800
C63 H63B 0.9800
C63 H63C 0.9800
C64 H64A 0.9800
C64 H64B 0.9800
C64 H64C 0.9800
C71 C72 1.544(6)
C71 C73 1.520(7)
C71 C74 1.537(6)
C72 H72A 0.9800
C72 H72B 0.9800
C72 H72C 0.9800
C73 H73A 0.9800
C73 H73B 0.9800
C73 H73C 0.9800
C74 H74A 0.9800
C74 H74B 0.9800
C74 H74C 0.9800
C81 C82 1.541(6)
C81 C83 1.525(5)
C81 C84 1.535(5)
C82 H82A 0.9800
C82 H82B 0.9800
C82 H82C 0.9800
C83 H83A 0.9800
C83 H83B 0.9800
C83 H83C 0.9800
C84 H84A 0.9800
C84 H84B 0.9800
C84 H84C 0.9800
C91 C92 1.546(7)
C91 C93 1.517(8)
C91 C94 1.512(8)
C92 H92A 0.9800
C92 H92B 0.9800
C92 H92C 0.9800
C93 H93A 0.9800
C93 H93B 0.9800
C93 H93C 0.9800
C94 H94A 0.9800
C94 H94B 0.9800
C94 H94C 0.9800
C101 C102 1.525(5)
C101 C103 1.523(5)
C101 C104 1.552(5)
C102 H10A 0.9800
C102 H10B 0.9800
C102 H10C 0.9800
C103 H10D 0.9800
C103 H10E 0.9800
C103 H10F 0.9800
C104 H10G 0.9800
C104 H10H 0.9800
C104 H10I 0.9800
C111 C112 1.538(5)
C111 C113 1.532(5)
C111 C114 1.530(5)
C112 H11A 0.9800
C112 H11B 0.9800
C112 H11C 0.9800
C113 H11D 0.9800
C113 H11E 0.9800
C113 H11F 0.9800
C114 H11G 0.9800
C114 H11H 0.9800
C114 H11I 0.9800
C121 C122 1.541(5)
C121 C123 1.538(5)
C121 C124 1.523(5)
C122 H12A 0.9800
C122 H12B 0.9800
C122 H12C 0.9800
C123 H12D 0.9800
C123 H12E 0.9800
C123 H12F 0.9800
C124 H12G 0.9800
C124 H12H 0.9800
C124 H12I 0.9800
C12 H12J 0.9800
C12 H12K 0.9800
C12 H12L 0.9800
C13 H13A 0.9800
C13 H13B 0.9800
C13 H13C 0.9800
C14 H14A 0.9800
C14 H14B 0.9800
C14 H14C 0.9800
C22 H22A 0.9800
C22 H22B 0.9800
C22 H22C 0.9800
C23 H23A 0.9800
C23 H23B 0.9800
C23 H23C 0.9800
C24 H24A 0.9800
C24 H24B 0.9800
C24 H24C 0.9800
C32 H32A 0.9800
C32 H32B 0.9800
C32 H32C 0.9800
C33 H33A 0.9800
C33 H33B 0.9800
C33 H33C 0.9800
C34 H34A 0.9800
C34 H34B 0.9800
C34 H34C 0.9800
C12A H12M 0.9800
C12A H12N 0.9800
C12A H12O 0.9800
C13A H13D 0.9800
C13A H13E 0.9800
C13A H13F 0.9800
C14A H14D 0.9800
C14A H14E 0.9800
C14A H14F 0.9800
C22A H22D 0.9800
C22A H22E 0.9800
C22A H22F 0.9800
C23A H23D 0.9800
C23A H23E 0.9800
C23A H23F 0.9800
C24A H24D 0.9800
C24A H24E 0.9800
C24A H24F 0.9800
C32A H32D 0.9800
C32A H32E 0.9800
C32A H32F 0.9800
C33A H33D 0.9800
C33A H33E 0.9800
C33A H33F 0.9800
C34A H34D 0.9800
C34A H34E 0.9800
C34A H34F 0.9800
F12 C12B 1.348(4)
F13 C13B 1.346(4)
F14 C14B 1.350(5)
F15 C15B 1.351(5)
F16 C16B 1.355(4)
F22 C22B 1.356(5)
F23 C23B 1.355(4)
F24 C24B 1.349(5)
F25 C25B 1.341(5)
F26 C26B 1.349(4)
F32 C32B 1.353(5)
F33 C33B 1.349(5)
F34 C34B 1.345(5)
F35 C35B 1.342(5)
F36 C36B 1.351(4)
F42 C42B 1.352(4)
F43 C43B 1.345(4)
F44 C44B 1.348(4)
F45 C45B 1.353(4)
F46 C46B 1.342(4)
C11B C12B 1.389(5)
C11B C16B 1.377(5)
C11B B1 1.650(5)
C12B C13B 1.374(5)
C13B C14B 1.381(6)
C14B C15B 1.355(7)
C15B C16B 1.386(6)
C21B C22B 1.397(5)
C21B C26B 1.369(5)
C21B B1 1.653(5)
C22B C23B 1.370(6)
C23B C24B 1.354(7)
C24B C25B 1.368(6)
C25B C26B 1.391(5)
C31B C32B 1.389(5)
C31B C36B 1.392(6)
C31B B1 1.654(5)
C32B C33B 1.381(5)
C33B C34B 1.361(7)
C34B C35B 1.374(6)
C35B C36B 1.375(5)
C41B C42B 1.382(5)
C41B C46B 1.387(5)
C41B B1 1.648(5)
C42B C43B 1.374(5)
C43B C44B 1.368(6)
C44B C45B 1.362(6)
C45B C46B 1.387(5)
F7D C7D 1.299(6)
F8D C8D 1.266(9)
C9D H9D 0.9500
C9D C10D 1.3900
C9D C8D 1.3900
C10D H10J 0.9500
C10D C11D 1.3900
C11D H11J 0.9500
C11D C12D 1.3900
C12D H12P 0.9500
C12D C7D 1.3900
C7D C8D 1.3900
F1D C1D 1.349(5)
F2D C2D 1.340(6)
F2E C6D 1.278(9)
C1D C2D 1.360(7)
C1D C6D 1.358(7)
C2D H2D 0.9500
C2D C3D 1.369(6)
C3D H3D 0.9500
C3D C4D 1.370(6)
C4D H4D 0.9500
C4D C5D 1.376(6)
C5D H5D 0.9500
C5D C6D 1.369(7)
C6D H6D 0.9500

loop_
_geom_torsion_atom_site_label_1
_geom_torsion_atom_site_label_2
_geom_torsion_atom_site_label_3
_geom_torsion_atom_site_label_4
_geom_torsion
Co1 Co2 N1 P1 -162.2(3)
Co1 Co2 N2 Co3 34.36(17)
Co1 Co2 N2 P2 -127.2(3)
Co1 Co3 N2 Co2 -27.79(11)
Co1 Co3 N2 P2 128.3(3)
Co1 Co3 N3 Co4 -25.12(11)
Co1 Co3 N3 P3 135.6(3)
Co1 Co4 N3 Co3 31.15(14)
Co1 Co4 N3 P3 -132.2(2)
Co1 Co4 N4 P4 -169.1(3)
Co2 Co1 N1 P1 158.1(4)
Co2 Co1 N4 Co4 -68.1(3)
Co2 Co1 N4 P4 97.6(4)
Co2 Co3 N2 P2 156.1(4)
Co2 Co3 N3 Co4 -63.1(3)
Co2 Co3 N3 P3 97.6(4)
Co2 Co4 N3 Co3 17.29(8)
Co2 Co4 N3 P3 -146.1(3)
Co2 Co4 N4 Co1 17.93(7)
Co2 Co4 N4 P4 -151.2(3)
Co3 Co1 N1 Co2 -27.86(10)
Co3 Co1 N1 P1 130.2(3)
Co3 Co1 N4 Co4 -27.61(10)
Co3 Co1 N4 P4 138.0(3)
Co3 Co2 N1 Co1 33.86(14)
Co3 Co2 N1 P1 -128.3(2)
Co3 Co2 N2 P2 -161.6(4)
Co3 Co4 N3 P3 -163.4(3)
Co3 Co4 N4 Co1 33.99(14)
Co3 Co4 N4 P4 -135.1(2)
Co4 Co1 N1 Co2 -69.1(3)
Co4 Co1 N1 P1 89.0(4)
Co4 Co1 N4 P4 165.6(4)
Co4 Co2 N1 Co1 18.58(7)
Co4 Co2 N1 P1 -143.6(2)
Co4 Co2 N2 Co3 18.41(9)
Co4 Co2 N2 P2 -143.2(3)
Co4 Co3 N2 Co2 -66.0(3)
Co4 Co3 N2 P2 90.1(4)
Co4 Co3 N3 P3 160.8(4)
Co1A Co2A N1 P1 -154.5(5)
Co1A Co2A N2 Co3A 73.7(8)
Co1A Co2A N2 P2 -81.9(10)
Co1A Co3A N2 Co2A -20.01(18)
Co1A Co3A N2 P2 142.3(3)
Co1A Co3A N3 Co4A -16.70(17)
Co1A Co3A N3 P3 147.4(3)
Co1A Co4A N4 P4 -163.1(5)
Co2A Co1A N1 P1 162.3(3)
Co2A Co1A N4 Co4A -31.0(3)
Co2A Co1A N4 P4 137.6(3)
Co2A Co3A N2 P2 162.3(4)
Co2A Co3A N3 Co4A -32.2(3)
Co2A Co3A N3 P3 131.9(3)
Co2A Co4A N4 Co1A 24.84(17)
Co2A Co4A N4 P4 -138.3(5)
Co3A Co1A N1 Co2A -17.47(16)
Co3A Co1A N1 P1 144.8(3)
Co3A Co1A N4 Co4A -18.19(19)
Co3A Co1A N4 P4 150.4(3)
Co3A Co2A N1 Co1A 68.3(8)
Co3A Co2A N1 P1 -86.1(10)
Co3A Co2A N2 P2 -155.6(6)
Co3A Co4A N4 Co1A 64.8(7)
Co3A Co4A N4 P4 -98.3(10)
Co4A Co1A N1 Co2A -34.4(3)
Co4A Co1A N1 P1 127.9(4)
Co4A Co1A N4 P4 168.6(3)
Co4A Co2A N1 Co1A 27.99(19)
Co4A Co2A N1 P1 -126.5(4)
Co4A Co2A N2 Co3A 29.2(2)
Co4A Co2A N2 P2 -126.5(5)
Co4A Co3A N2 Co2A -35.7(4)
Co4A Co3A N2 P2 126.6(4)
Co4A Co3A N3 P3 164.1(3)
N1 Co1 N4 Co4 150.7(3)
N1 Co1 N4 P4 -43.7(6)
N1 Co2 N2 Co3 19.8(6)
N1 Co2 N2 P2 -141.8(4)
N1 Co1A N4 Co4A -7.3(7)
N1 Co1A N4 P4 161.4(6)
N1 Co2A N2 Co3A -159.3(6)
N1 Co2A N2 P2 45.1(10)
N1 P1 C11 C12 -164.9(5)
N1 P1 C11 C13 70.3(5)
N1 P1 C11 C14 -44.8(4)
N1 P1 C11 C12A 162.9(8)
N1 P1 C11 C13A 48.0(9)
N1 P1 C11 C14A -72.7(10)
N1 P1 C21 C22 -40.2(4)
N1 P1 C21 C23 -161.5(4)
N1 P1 C21 C24 73.8(4)
N1 P1 C21 C22A -76.8(7)
N1 P1 C21 C23A 163.5(7)
N1 P1 C21 C24A 43.7(8)
N1 P1 C31 C32 -42.3(5)
N1 P1 C31 C33 -162.4(4)
N1 P1 C31 C34 73.6(5)
N1 P1 C31 C32A -72.6(9)
N1 P1 C31 C33A 162.5(9)
N1 P1 C31 C34A 46.1(9)
N2 Co2 N1 Co1 17.2(5)
N2 Co2 N1 P1 -145.0(4)
N2 Co3 N3 Co4 149.2(4)
N2 Co3 N3 P3 -50.0(6)
N2 Co2A N1 Co1A -143.5(6)
N2 Co2A N1 P1 62.0(7)
N2 Co3A N3 Co4A -7.1(9)
N2 Co3A N3 P3 157.0(8)
N2 P2 C41 C42 74.7(4)
N2 P2 C41 C43 -39.5(5)
N2 P2 C41 C44 -161.7(4)
N2 P2 C51 C52 76.5(4)
N2 P2 C51 C53 -168.3(4)
N2 P2 C51 C54 -34.4(5)
N3 Co3 N2 Co2 157.8(4)
N3 Co3 N2 P2 -46.1(7)
N3 Co4 N4 Co1 26.8(6)
N3 Co4 N4 P4 -142.3(5)
N3 Co3A N2 Co2A -29.7(10)
N3 Co3A N2 P2 132.6(9)
N3 Co4A N4 Co1A -159.7(7)
N3 Co4A N4 P4 37.2(11)
N3 P3 C71 C72 -47.5(4)
N3 P3 C71 C73 68.6(3)
N3 P3 C71 C74 -168.6(4)
N3 P3 C81 C82 -39.1(3)
N3 P3 C81 C83 -160.8(3)
N3 P3 C81 C84 73.6(3)
N3 P3 C91 C92 -162.5(4)
N3 P3 C91 C93 -40.2(4)
N3 P3 C91 C94 75.7(5)
N4 Co1 N1 Co2 153.9(3)
N4 Co1 N1 P1 -48.1(6)
N4 Co4 N3 Co3 8.5(6)
N4 Co4 N3 P3 -154.9(4)
N4 Co1A N1 Co2A -28.4(7)
N4 Co1A N1 P1 133.9(7)
N4 P4 C101 C102 43.8(3)
N4 P4 C101 C103 -73.0(3)
N4 P4 C101 C104 164.9(3)
N4 P4 C111 C112 42.8(3)
N4 P4 C111 C113 164.1(3)
N4 P4 C111 C114 -71.8(3)
N4 P4 C121 C122 163.7(3)
N4 P4 C121 C123 43.2(3)
N4 P4 C121 C124 -72.4(3)
C11 P1 N1 Co1 -8.7(4)
C11 P1 N1 Co2 140.3(3)
C11 P1 N1 Co1A -29.4(3)
C11 P1 N1 Co2A 116.7(5)
C11 P1 C21 C22 79.3(4)
C11 P1 C21 C23 -42.0(5)
C11 P1 C21 C24 -166.6(4)
C11 P1 C21 C22A 42.8(7)
C11 P1 C21 C23A -77.0(8)
C11 P1 C21 C24A 163.2(8)
C11 P1 C31 C32 -162.5(4)
C11 P1 C31 C33 77.4(5)
C11 P1 C31 C34 -46.6(5)
C11 P1 C31 C32A 167.2(9)
C11 P1 C31 C33A 42.3(9)
C11 P1 C31 C34A -74.1(9)
C21 P1 N1 Co1 110.8(3)
C21 P1 N1 Co2 -100.2(3)
C21 P1 N1 Co1A 90.2(3)
C21 P1 N1 Co2A -123.8(5)
C21 P1 C11 C12 75.8(5)
C21 P1 C11 C13 -48.9(5)
C21 P1 C11 C14 -164.1(4)
C21 P1 C11 C12A 43.6(8)
C21 P1 C11 C13A -71.3(9)
C21 P1 C11 C14A 168.1(10)
C21 P1 C31 C32 77.7(4)
C21 P1 C31 C33 -42.5(5)
C21 P1 C31 C34 -166.5(5)
C21 P1 C31 C32A 47.4(9)
C21 P1 C31 C33A -77.6(9)
C21 P1 C31 C34A 166.0(9)
C31 P1 N1 Co1 -128.9(3)
C31 P1 N1 Co2 20.2(3)
C31 P1 N1 Co1A -149.5(3)
C31 P1 N1 Co2A -3.5(5)
C31 P1 C11 C12 -44.2(5)
C31 P1 C11 C13 -168.9(5)
C31 P1 C11 C14 75.9(4)
C31 P1 C11 C12A -76.4(8)
C31 P1 C11 C13A 168.7(8)
C31 P1 C11 C14A 48.1(10)
C31 P1 C21 C22 -160.9(4)
C31 P1 C21 C23 77.8(5)
C31 P1 C21 C24 -46.8(4)
C31 P1 C21 C22A 162.6(7)
C31 P1 C21 C23A 42.8(8)
C31 P1 C21 C24A -77.0(8)
C41 P2 N2 Co2 15.3(4)
C41 P2 N2 Co3 -132.1(4)
C41 P2 N2 Co2A -4.4(7)
C41 P2 N2 Co3A -151.3(4)
C41 P2 C51 C52 -47.3(4)
C41 P2 C51 C53 67.8(5)
C41 P2 C51 C54 -158.2(5)
C51 P2 N2 Co2 -109.7(3)
C51 P2 N2 Co3 102.9(4)
C51 P2 N2 Co2A -129.3(6)
C51 P2 N2 Co3A 83.7(4)
C51 P2 C41 C42 -163.2(4)
C51 P2 C41 C43 82.7(4)
C51 P2 C41 C44 -39.6(5)
C61 P2 N2 Co2 134.8(3)
C61 P2 N2 Co3 -12.6(5)
C61 P2 N2 Co2A 115.1(6)
C61 P2 N2 Co3A -31.8(4)
C61 P2 C41 C42 -46.1(4)
C61 P2 C41 C43 -160.2(4)
C61 P2 C41 C44 77.5(5)
C61 P2 C51 C52 -165.4(3)
C61 P2 C51 C53 -50.3(5)
C61 P2 C51 C54 83.7(5)
C71 P3 N3 Co3 -25.5(4)
C71 P3 N3 Co4 126.7(3)
C71 P3 N3 Co3A -40.9(4)
C71 P3 N3 Co4A 106.8(6)
C71 P3 C81 C82 79.8(3)
C71 P3 C81 C83 -41.9(4)
C71 P3 C81 C84 -167.5(3)
C71 P3 C91 C92 74.5(5)
C71 P3 C91 C93 -163.2(3)
C71 P3 C91 C94 -47.3(5)
C81 P3 N3 Co3 92.3(3)
C81 P3 N3 Co4 -115.4(3)
C81 P3 N3 Co3A 77.0(3)
C81 P3 N3 Co4A -135.4(5)
C81 P3 C71 C72 -165.6(3)
C81 P3 C71 C73 -49.5(3)
C81 P3 C71 C74 73.3(4)
C81 P3 C91 C92 -43.8(5)
C81 P3 C91 C93 78.5(4)
C81 P3 C91 C94 -165.6(4)
C91 P3 N3 Co3 -149.4(3)
C91 P3 N3 Co4 2.8(4)
C91 P3 N3 Co3A -164.8(3)
C91 P3 N3 Co4A -17.1(6)
C91 P3 C71 C72 76.4(4)
C91 P3 C71 C73 -167.5(3)
C91 P3 C71 C74 -44.7(4)
C91 P3 C81 C82 -159.8(3)
C91 P3 C81 C83 78.6(4)
C91 P3 C81 C84 -47.0(3)
C101 P4 N4 Co1 -124.4(3)
C101 P4 N4 Co4 35.9(3)
C101 P4 N4 Co1A -139.5(3)
C101 P4 N4 Co4A 18.5(6)
C101 P4 C111 C112 -78.0(3)
C101 P4 C111 C113 43.2(3)
C101 P4 C111 C114 167.4(3)
C101 P4 C121 C122 -75.4(3)
C101 P4 C121 C123 164.1(3)
C101 P4 C121 C124 48.5(3)
C111 P4 N4 Co1 115.2(3)
C111 P4 N4 Co4 -84.5(3)
C111 P4 N4 Co1A 100.0(3)
C111 P4 N4 Co4A -102.0(5)
C111 P4 C101 C102 163.4(2)
C111 P4 C101 C103 46.6(3)
C111 P4 C101 C104 -75.4(3)
C111 P4 C121 C122 44.7(3)
C111 P4 C121 C123 -75.8(3)
C111 P4 C121 C124 168.6(3)
C121 P4 N4 Co1 -4.6(4)
C121 P4 N4 Co4 155.7(2)
C121 P4 N4 Co1A -19.8(3)
C121 P4 N4 Co4A 138.2(5)
C121 P4 C101 C102 -76.5(3)
C121 P4 C101 C103 166.7(3)
C121 P4 C101 C104 44.7(3)
C121 P4 C111 C112 162.5(2)
C121 P4 C111 C113 -76.2(3)
C121 P4 C111 C114 47.9(3)
F12 C12B C13B F13 -1.1(5)
F12 C12B C13B C14B 178.6(4)
F13 C13B C14B F14 2.5(7)
F13 C13B C14B C15B -178.8(5)
F14 C14B C15B F15 -2.4(9)
F14 C14B C15B C16B 177.7(5)
F15 C15B C16B F16 1.1(8)
F15 C15B C16B C11B 179.9(5)
F22 C22B C23B F23 -0.7(5)
F22 C22B C23B C24B 179.4(3)
F23 C23B C24B F24 -0.6(6)
F23 C23B C24B C25B 179.8(3)
F24 C24B C25B F25 1.8(6)
F24 C24B C25B C26B -179.7(3)
F25 C25B C26B F26 0.4(5)
F25 C25B C26B C21B -179.9(3)
F32 C32B C33B F33 -3.3(5)
F32 C32B C33B C34B 175.7(3)
F33 C33B C34B F34 0.2(6)
F33 C33B C34B C35B 180.0(4)
F34 C34B C35B F35 1.2(7)
F34 C34B C35B C36B -179.0(4)
F35 C35B C36B F36 -0.5(6)
F35 C35B C36B C31B 178.1(4)
F42 C42B C43B F43 0.7(5)
F42 C42B C43B C44B -179.2(3)
F43 C43B C44B F44 1.4(5)
F43 C43B C44B C45B -178.8(3)
F44 C44B C45B F45 -0.2(6)
F44 C44B C45B C46B 178.6(3)
F45 C45B C46B F46 -1.4(5)
F45 C45B C46B C41B 178.7(3)
C11B C12B C13B F13 179.3(3)
C11B C12B C13B C14B -1.0(6)
C12B C11B C16B F16 179.5(4)
C12B C11B C16B C15B 0.8(7)
C12B C11B B1 C21B -64.4(4)
C12B C11B B1 C31B 173.0(3)
C12B C11B B1 C41B 58.1(4)
C12B C13B C14B F14 -177.2(4)
C12B C13B C14B C15B 1.5(8)
C13B C14B C15B F15 178.9(5)
C13B C14B C15B C16B -0.9(9)
C14B C15B C16B F16 -179.1(5)
C14B C15B C16B C11B -0.3(9)
C16B C11B C12B F12 -179.7(3)
C16B C11B C12B C13B -0.1(6)
C16B C11B B1 C21B 107.4(4)
C16B C11B B1 C31B -15.2(5)
C16B C11B B1 C41B -130.0(4)
C21B C22B C23B F23 179.1(3)
C21B C22B C23B C24B -0.9(6)
C22B C21B C26B F26 177.1(3)
C22B C21B C26B C25B -2.5(5)
C22B C21B B1 C11B -66.1(3)
C22B C21B B1 C31B 57.5(4)
C22B C21B B1 C41B 172.0(3)
C22B C23B C24B F24 179.4(3)
C22B C23B C24B C25B -0.2(6)
C23B C24B C25B F25 -178.6(3)
C23B C24B C25B C26B -0.1(6)
C24B C25B C26B F26 -178.0(3)
C24B C25B C26B C21B 1.6(6)
C26B C21B C22B F22 -178.1(3)
C26B C21B C22B C23B 2.1(5)
C26B C21B B1 C11B 108.3(3)
C26B C21B B1 C31B -128.1(3)
C26B C21B B1 C41B -13.7(5)
C31B C32B C33B F33 177.9(3)
C31B C32B C33B C34B -3.0(6)
C32B C31B C36B F36 178.4(3)
C32B C31B C36B C35B -0.2(6)
C32B C31B B1 C11B 128.7(4)
C32B C31B B1 C21B 12.7(5)
C32B C31B B1 C41B -109.5(4)
C32B C33B C34B F34 -178.8(4)
C32B C33B C34B C35B 0.9(6)
C33B C34B C35B F35 -178.6(4)
C33B C34B C35B C36B 1.3(7)
C34B C35B C36B F36 179.7(4)
C34B C35B C36B C31B -1.7(7)
C36B C31B C32B F32 -176.2(3)
C36B C31B C32B C33B 2.5(5)
C36B C31B B1 C11B -60.9(4)
C36B C31B B1 C21B -176.8(3)
C36B C31B B1 C41B 60.9(4)
C41B C42B C43B F43 -180.0(3)
C41B C42B C43B C44B 0.1(5)
C42B C41B C46B F46 -178.7(3)
C42B C41B C46B C45B 1.2(5)
C42B C41B B1 C11B -171.5(3)
C42B C41B B1 C21B -56.2(4)
C42B C41B B1 C31B 65.5(3)
C42B C43B C44B F44 -178.7(3)
C42B C43B C44B C45B 1.1(5)
C43B C44B C45B F45 -180.0(3)
C43B C44B C45B C46B -1.2(6)
C44B C45B C46B F46 179.8(3)
C44B C45B C46B C41B 0.0(5)
C46B C41B C42B F42 178.0(3)
C46B C41B C42B C43B -1.2(5)
C46B C41B B1 C11B 16.2(4)
C46B C41B B1 C21B 131.5(3)
C46B C41B B1 C31B -106.8(3)
B1 C11B C12B F12 -6.7(5)
B1 C11B C12B C13B 172.9(4)
B1 C11B C16B F16 7.2(7)
B1 C11B C16B C15B -171.5(5)
B1 C21B C22B F22 -3.0(5)
B1 C21B C22B C23B 177.2(3)
B1 C21B C26B F26 2.5(5)
B1 C21B C26B C25B -177.1(3)
B1 C31B C32B F32 -5.2(5)
B1 C31B C32B C33B 173.5(3)
B1 C31B C36B F36 6.6(5)
B1 C31B C36B C35B -172.0(4)
B1 C41B C42B F42 4.8(4)
B1 C41B C42B C43B -174.5(3)
B1 C41B C46B F46 -6.0(5)
B1 C41B C46B C45B 173.8(3)
F7D C7D C8D F8D 3.9(7)
F7D C7D C8D C9D 177.6(6)
C9D C10D C11D C12D 0.0
C10D C9D C8D F8D 173.8(7)
C10D C9D C8D C7D 0.0
C10D C11D C12D C7D 0.0
C11D C12D C7D F7D -177.6(6)
C11D C12D C7D C8D 0.0
C12D C7D C8D F8D -173.7(7)
C12D C7D C8D C9D 0.0
C8D C9D C10D C11D 0.0
F1D C1D C2D F2D -5.3(7)
F1D C1D C2D C3D -179.4(4)
F1D C1D C6D F2E 1.2(9)
F1D C1D C6D C5D 179.0(5)
F2D C2D C3D C4D -173.3(5)
C1D C2D C3D C4D 0.2(7)
C2D C1D C6D F2E -178.4(7)
C2D C1D C6D C5D -0.6(8)
C2D C3D C4D C5D -0.4(7)
C3D C4D C5D C6D 0.1(7)
C4D C5D C6D F2E 178.1(7)
C4D C5D C6D C1D 0.4(7)
C6D C1D C2D F2D 174.3(5)
C6D C1D C2D C3D 0.3(7)
